data_4120974
loop_
_publ_author_name
'Matthew F. Cain'
'William P. Forrest'
'Dmitry V. Peryshkov'
'Richard R. Schrock'
'Peter M\"uller'

_publ_section_title
;
 Synthesis of a TREN in Which the Aryl Substituents are Part of a 45 Atom
 Macrocycle
;
_journal_name_full 'Journal of the American Chemical Society'
_journal_page_first 15338
_journal_page_last 15341
_journal_paper_doi 10.1021/ja408964g
_journal_volume 135
_journal_year 2013
_chemical_formula_sum 'C78 H87 B F15 Mo N5 O6'
_chemical_formula_weight 1582.28
_chemical_name_systematic
; 
 ? 
;
_space_group_IT_number 2
_symmetry_cell_setting triclinic
_symmetry_space_group_name_Hall '-P 1'
_symmetry_space_group_name_H-M 'P -1'
_atom_sites_solution_hydrogens geom
_atom_sites_solution_primary direct
_atom_sites_solution_secondary difmap
_audit_creation_method SHELXL-97
_cell_angle_alpha 90.449(2)
_cell_angle_beta 90.293(2)
_cell_angle_gamma 118.4090(10)
_cell_formula_units_Z 4
_cell_length_a 19.9236(16)
_cell_length_b 20.4231(16)
_cell_length_c 22.4064(17)
_cell_measurement_reflns_used 9871
_cell_measurement_temperature 100(2)
_cell_measurement_theta_max 29.75
_cell_measurement_theta_min 2.19
_cell_volume 8018.6(11)
_computing_cell_refinement 'SAINT 7.46A (Bruker-AXS, 2011)'
_computing_data_collection 'APEX2 v2011.4.0 (Bruker-AXS, 2011)'
_computing_data_reduction 'SAINT 7.46A (Bruker-AXS, 2011)'
_computing_molecular_graphics 'Bruker SHELXTL'
_computing_publication_material 'Bruker SHELXTL'
_computing_structure_refinement 'SHELXL-97 (Sheldrick, 2008)'
_computing_structure_solution 'SHELXS-97 (Sheldrick, 2008)'
_diffrn_ambient_temperature 100(2)
_diffrn_detector_area_resol_mean 8.3
_diffrn_measured_fraction_theta_full 0.996
_diffrn_measured_fraction_theta_max 0.996
_diffrn_measurement_device_type 'Bruker Smart APEX2 CCD'
_diffrn_measurement_method '\f and \w scans'
_diffrn_radiation_monochromator 'Incoatech I\mS multilayer optics'
_diffrn_radiation_source 'I\mS micro-focus sealed tube'
_diffrn_radiation_type MoK\a
_diffrn_radiation_wavelength 0.71073
_diffrn_reflns_av_R_equivalents 0.0750
_diffrn_reflns_av_sigmaI/netI 0.0453
_diffrn_reflns_limit_h_max 27
_diffrn_reflns_limit_h_min -27
_diffrn_reflns_limit_k_max 27
_diffrn_reflns_limit_k_min -27
_diffrn_reflns_limit_l_max 30
_diffrn_reflns_limit_l_min 0
_diffrn_reflns_number 42969
_diffrn_reflns_theta_full 29.13
_diffrn_reflns_theta_max 29.13
_diffrn_reflns_theta_min 0.91
_exptl_absorpt_coefficient_mu 0.251
_exptl_absorpt_correction_T_max 0.9846
_exptl_absorpt_correction_T_min 0.9273
_exptl_absorpt_correction_type multi-scan
_exptl_absorpt_process_details 'SADABS (Sheldrick, 2009)'
_exptl_crystal_colour orange
_exptl_crystal_density_diffrn 1.311
_exptl_crystal_description needle
_exptl_crystal_F_000 3280
_exptl_crystal_size_max 0.31
_exptl_crystal_size_mid 0.10
_exptl_crystal_size_min 0.06
_platon_squeeze_details
;
;
_refine_diff_density_max 5.916
_refine_diff_density_min -1.284
_refine_diff_density_rms 0.149
_refine_ls_extinction_method none
_refine_ls_goodness_of_fit_ref 1.051
_refine_ls_hydrogen_treatment constr
_refine_ls_matrix_type full
_refine_ls_number_parameters 2366
_refine_ls_number_reflns 42969
_refine_ls_number_restraints 5742
_refine_ls_restrained_S_all 1.041
_refine_ls_R_factor_all 0.1248
_refine_ls_R_factor_gt 0.0909
_refine_ls_shift/su_max 0.002
_refine_ls_shift/su_mean 0.000
_refine_ls_structure_factor_coef Fsqd
_refine_ls_weighting_details 'calc w=1/[\s^2^(Fo^2^)+(0.1544P)^2^+21.7131P] where P=(Fo^2^+2Fc^2^)/3'
_refine_ls_weighting_scheme calc
_refine_ls_wR_factor_gt 0.2651
_refine_ls_wR_factor_ref 0.2834
_reflns_number_gt 29985
_reflns_number_total 42969
_reflns_threshold_expression >2sigma(I)
_cod_data_source_file ja408964g_si_001_2.cif
_cod_data_source_block x12156-sr
_cod_database_code 4120974

loop_
_symmetry_equiv_pos_as_xyz
'x, y, z'
'-x, -y, -z'

loop_
_atom_site_label
_atom_site_type_symbol
_atom_site_fract_x
_atom_site_fract_y
_atom_site_fract_z
_atom_site_U_iso_or_equiv
_atom_site_adp_type
_atom_site_occupancy
_atom_site_symmetry_multiplicity
_atom_site_calc_flag
_atom_site_refinement_flags
_atom_site_disorder_assembly
_atom_site_disorder_group
N4 N 0.2972(2) 0.1971(2) 1.10295(15) 0.0335(7) Uani 1 1 d DU . .
C1 C 0.4036(3) 0.1733(3) 1.09496(19) 0.0409(10) Uani 1 1 d DU . .
H1A H 0.4429 0.2260 1.1006 0.049 Uiso 1 1 calc R . .
H1B H 0.4254 0.1412 1.1081 0.049 Uiso 1 1 calc R . .
C2 C 0.3345(3) 0.1576(3) 1.13064(18) 0.0374(9) Uani 1 1 d DU . .
H2A H 0.2991 0.1034 1.1309 0.045 Uiso 1 1 calc R . .
H2B H 0.3494 0.1749 1.1724 0.045 Uiso 1 1 calc R . .
C3 C 0.1774(3) 0.0966(3) 1.06568(18) 0.0394(10) Uani 1 1 d DU . .
H3A H 0.1926 0.0576 1.0727 0.047 Uiso 1 1 calc R . .
H3B H 0.1211 0.0734 1.0675 0.047 Uiso 1 1 calc R . .
C4 C 0.2136(3) 0.1580(3) 1.11252(18) 0.0388(10) Uani 1 1 d DU . .
H4A H 0.1929 0.1933 1.1088 0.047 Uiso 1 1 calc R . .
H4B H 0.2021 0.1365 1.1530 0.047 Uiso 1 1 calc R . .
C5 C 0.3226(3) 0.3210(3) 1.07454(19) 0.0383(9) Uani 1 1 d DU . .
H5A H 0.2681 0.3082 1.0709 0.046 Uiso 1 1 calc R . .
H5B H 0.3524 0.3747 1.0846 0.046 Uiso 1 1 calc R . .
C6 C 0.3327(3) 0.2755(3) 1.12280(19) 0.0377(9) Uani 1 1 d DU . .
H6A H 0.3877 0.2941 1.1310 0.045 Uiso 1 1 calc R . .
H6B H 0.3084 0.2798 1.1600 0.045 Uiso 1 1 calc R . .
Mo1 Mo 0.31490(2) 0.198133(19) 0.997615(14) 0.02764(10) Uani 1 1 d DU . .
N1 N 0.3804(2) 0.1583(2) 1.03112(15) 0.0324(7) Uani 1 1 d DU . .
C101 C 0.4102(3) 0.1166(2) 1.00038(19) 0.0343(8) Uani 1 1 d DU . .
C102 C 0.4865(3) 0.1362(3) 1.0031(2) 0.0361(8) Uani 1 1 d DU . .
H102 H 0.5209 0.1782 1.0261 0.043 Uiso 1 1 calc R . .
C103 C 0.5131(3) 0.0940(2) 0.97173(19) 0.0362(8) Uani 1 1 d DU . .
C104 C 0.4628(3) 0.0313(3) 0.9376(2) 0.0383(9) Uani 1 1 d DU . .
H104 H 0.4808 0.0027 0.9160 0.046 Uiso 1 1 calc R . .
C105 C 0.3864(3) 0.0126(2) 0.93657(19) 0.0369(9) Uani 1 1 d DU . .
C106 C 0.3595(3) 0.0540(2) 0.96799(19) 0.0351(8) Uani 1 1 d DU . .
H106 H 0.3066 0.0397 0.9673 0.042 Uiso 1 1 calc R . .
O1 O 0.5892(2) 0.1178(2) 0.97648(16) 0.0414(7) Uani 1 1 d DU . .
C111 C 0.6217(3) 0.0843(3) 0.9383(2) 0.0402(10) Uani 1 1 d DU . .
H11A H 0.6107 0.0896 0.8960 0.048 Uiso 1 1 calc R . .
H11B H 0.5999 0.0306 0.9471 0.048 Uiso 1 1 calc R . .
C112 C 0.7066(3) 0.1235(3) 0.9497(2) 0.0456(11) Uani 1 1 d DU . .
H11C H 0.7166 0.1173 0.9921 0.055 Uiso 1 1 calc R . .
H11D H 0.7272 0.1774 0.9425 0.055 Uiso 1 1 calc R . .
C113 C 0.7476(3) 0.0935(3) 0.9102(2) 0.0428(10) Uani 1 1 d DU . .
H11E H 0.7421 0.1043 0.8680 0.051 Uiso 1 1 calc R . .
H11F H 0.7237 0.0388 0.9144 0.051 Uiso 1 1 calc R . .
C114 C 0.8325(3) 0.1281(4) 0.9263(3) 0.0527(13) Uani 1 1 d DU . .
H11G H 0.8548 0.1829 0.9253 0.063 Uiso 1 1 calc R . .
H11H H 0.8372 0.1144 0.9678 0.063 Uiso 1 1 calc R . .
C115 C 0.8781(3) 0.1056(3) 0.8870(2) 0.0506(12) Uani 1 1 d DU . .
H115 H 0.9305 0.1252 0.8976 0.061 Uiso 1 1 calc R . .
C116 C 0.8554(3) 0.0622(4) 0.8394(2) 0.0529(13) Uani 1 1 d DU . .
H11I H 0.8037 0.0408 0.8264 0.063 Uiso 1 1 calc R . .
H11J H 0.8906 0.0522 0.8180 0.063 Uiso 1 1 calc R . .
O2 O 0.3320(2) -0.0480(2) 0.90664(16) 0.0457(8) Uani 1 1 d DU A .
C121 C 0.3536(4) -0.0947(3) 0.8752(3) 0.0553(13) Uani 1 1 d DU . .
H21Z H 0.3662 -0.1244 0.9035 0.066 Uiso 0.779(9) 1 calc PR A 1
H21Y H 0.3992 -0.0646 0.8508 0.066 Uiso 0.779(9) 1 calc PR A 1
H21X H 0.3851 -0.1092 0.9006 0.066 Uiso 0.221(9) 1 calc PR A 2
H21W H 0.3828 -0.0700 0.8391 0.066 Uiso 0.221(9) 1 calc PR A 2
C122 C 0.2873(5) -0.1456(5) 0.8354(3) 0.0579(19) Uani 0.779(9) 1 d PDU A 1
H12A H 0.3002 -0.1816 0.8155 0.069 Uiso 0.779(9) 1 calc PR A 1
H12B H 0.2423 -0.1743 0.8607 0.069 Uiso 0.779(9) 1 calc PR A 1
C123 C 0.2664(5) -0.1069(5) 0.7890(4) 0.064(2) Uani 0.779(9) 1 d PDU A 1
H12C H 0.3111 -0.0804 0.7628 0.077 Uiso 0.779(9) 1 calc PR A 1
H12D H 0.2574 -0.0685 0.8092 0.077 Uiso 0.779(9) 1 calc PR A 1
C124 C 0.1972(6) -0.1535(7) 0.7490(5) 0.087(3) Uani 0.779(9) 1 d PDU A 1
H12E H 0.1507 -0.1751 0.7738 0.105 Uiso 0.779(9) 1 calc PR A 1
H12F H 0.1917 -0.1207 0.7193 0.105 Uiso 0.779(9) 1 calc PR A 1
C125 C 0.2033(7) -0.2146(7) 0.7173(5) 0.100(3) Uani 0.779(9) 1 d PDU A 1
H125 H 0.2475 -0.2009 0.6938 0.120 Uiso 0.779(9) 1 calc PR A 1
C126 C 0.1531(10) -0.2863(7) 0.7186(7) 0.137(6) Uani 0.779(9) 1 d PDU A 1
H12G H 0.1080 -0.3028 0.7414 0.165 Uiso 0.779(9) 1 calc PR A 1
H12H H 0.1622 -0.3213 0.6967 0.165 Uiso 0.779(9) 1 calc PR A 1
C22A C 0.2783(13) -0.1618(11) 0.8587(13) 0.078(6) Uani 0.221(9) 1 d PDU A 2
H22A H 0.2889 -0.1969 0.8348 0.094 Uiso 0.221(9) 1 calc PR A 2
H22B H 0.2530 -0.1875 0.8958 0.094 Uiso 0.221(9) 1 calc PR A 2
C23A C 0.2244(17) -0.145(2) 0.8241(13) 0.090(6) Uani 0.221(9) 1 d PDU A 2
H23A H 0.2483 -0.0902 0.8178 0.108 Uiso 0.221(9) 1 calc PR A 2
H23B H 0.1775 -0.1594 0.8476 0.108 Uiso 0.221(9) 1 calc PR A 2
C24A C 0.203(3) -0.185(2) 0.7627(13) 0.098(6) Uani 0.221(9) 1 d PDU A 2
H24A H 0.2484 -0.1861 0.7467 0.118 Uiso 0.221(9) 1 calc PR A 2
H24B H 0.1638 -0.2375 0.7695 0.118 Uiso 0.221(9) 1 calc PR A 2
C25A C 0.1729(19) -0.1550(18) 0.7161(8) 0.103(7) Uani 0.221(9) 1 d PDU A 2
H25A H 0.1346 -0.1909 0.6906 0.123 Uiso 0.221(9) 1 calc PR A 2
C26A C 0.192(2) -0.0853(18) 0.7050(10) 0.097(9) Uani 0.221(9) 1 d PDU A 2
H26A H 0.2298 -0.0464 0.7288 0.117 Uiso 0.221(9) 1 calc PR A 2
H26B H 0.1678 -0.0737 0.6732 0.117 Uiso 0.221(9) 1 calc PR A 2
N2 N 0.2045(2) 0.1309(2) 1.00631(15) 0.0336(7) Uani 1 1 d DU . .
C201 C 0.1463(2) 0.0953(3) 0.96139(18) 0.0357(9) Uani 1 1 d DU . .
C202 C 0.1005(3) 0.0189(3) 0.96303(19) 0.0385(9) Uani 1 1 d DU . .
H202 H 0.1099 -0.0097 0.9919 0.046 Uiso 1 1 calc R . .
C203 C 0.0406(3) -0.0159(3) 0.9223(2) 0.0396(9) Uani 1 1 d DU . .
C204 C 0.0265(3) 0.0260(3) 0.8807(2) 0.0419(10) Uani 1 1 d DU . .
H204 H -0.0151 0.0024 0.8534 0.050 Uiso 1 1 calc R . .
C205 C 0.0728(3) 0.1016(3) 0.8790(2) 0.0411(10) Uani 1 1 d DU C .
C206 C 0.1335(3) 0.1386(3) 0.92020(19) 0.0386(9) Uani 1 1 d DU . .
H206 H 0.1644 0.1911 0.9197 0.046 Uiso 1 1 calc R . .
O3 O -0.0083(2) -0.0916(2) 0.92028(16) 0.0464(8) Uani 1 1 d DU B .
C211 C 0.0023(3) -0.1369(3) 0.9641(2) 0.0461(11) Uani 1 1 d DU . .
H11Z H 0.0081 -0.1142 1.0043 0.055 Uiso 0.598(15) 1 calc PR B 1
H11Y H 0.0489 -0.1408 0.9553 0.055 Uiso 0.598(15) 1 calc PR B 1
H11X H -0.0028 -0.1206 1.0048 0.055 Uiso 0.402(15) 1 calc PR B 2
H11W H 0.0537 -0.1327 0.9605 0.055 Uiso 0.402(15) 1 calc PR B 2
C212 C -0.0669(9) -0.2134(6) 0.9622(8) 0.045(3) Uani 0.598(15) 1 d PDU B 1
H21A H -0.1130 -0.2086 0.9712 0.054 Uiso 0.598(15) 1 calc PR B 1
H21B H -0.0730 -0.2347 0.9215 0.054 Uiso 0.598(15) 1 calc PR B 1
C213 C -0.0606(9) -0.2657(7) 1.0063(7) 0.050(3) Uani 0.598(15) 1 d PDU B 1
H21C H -0.0430 -0.2398 1.0453 0.059 Uiso 0.598(15) 1 calc PR B 1
H21D H -0.0219 -0.2794 0.9921 0.059 Uiso 0.598(15) 1 calc PR B 1
C214 C -0.1378(8) -0.3376(6) 1.0146(7) 0.072(4) Uani 0.598(15) 1 d PDU B 1
H21E H -0.1753 -0.3230 1.0302 0.087 Uiso 0.598(15) 1 calc PR B 1
H21F H -0.1564 -0.3609 0.9748 0.087 Uiso 0.598(15) 1 calc PR B 1
C215 C -0.1370(9) -0.3944(7) 1.0544(7) 0.086(4) Uani 0.598(15) 1 d PDU B 1
H215 H -0.1842 -0.4383 1.0598 0.103 Uiso 0.598(15) 1 calc PR B 1
C216 C -0.0768(11) -0.3902(11) 1.0835(8) 0.113(6) Uani 0.598(15) 1 d PDU B 1
H21G H -0.0283 -0.3475 1.0796 0.135 Uiso 0.598(15) 1 calc PR B 1
H21H H -0.0822 -0.4300 1.1082 0.135 Uiso 0.598(15) 1 calc PR B 1
C12B C -0.0587(16) -0.2166(7) 0.9527(13) 0.056(6) Uani 0.402(15) 1 d PDU B 2
H12I H -0.1098 -0.2207 0.9588 0.067 Uiso 0.402(15) 1 calc PR B 2
H12J H -0.0559 -0.2309 0.9108 0.067 Uiso 0.402(15) 1 calc PR B 2
C13B C -0.0483(15) -0.2684(9) 0.9938(12) 0.059(5) Uani 0.402(15) 1 d PDU B 2
H13A H -0.0415 -0.2480 1.0350 0.071 Uiso 0.402(15) 1 calc PR B 2
H13B H -0.0007 -0.2694 0.9830 0.071 Uiso 0.402(15) 1 calc PR B 2
C14B C -0.1144(13) -0.3492(10) 0.9936(10) 0.077(5) Uani 0.402(15) 1 d PDU B 2
H14A H -0.1624 -0.3481 1.0025 0.093 Uiso 0.402(15) 1 calc PR B 2
H14B H -0.1194 -0.3706 0.9530 0.093 Uiso 0.402(15) 1 calc PR B 2
C15B C -0.1055(13) -0.3989(12) 1.0363(10) 0.085(6) Uani 0.402(15) 1 d PDU B 2
H15B H -0.0612 -0.4045 1.0317 0.102 Uiso 0.402(15) 1 calc PR B 2
C16B C -0.1512(15) -0.4368(13) 1.0803(10) 0.107(8) Uani 0.402(15) 1 d PDU B 2
H16A H -0.1965 -0.4336 1.0873 0.129 Uiso 0.402(15) 1 calc PR B 2
H16B H -0.1386 -0.4672 1.1048 0.129 Uiso 0.402(15) 1 calc PR B 2
O4 O 0.0536(2) 0.1372(2) 0.83599(17) 0.0516(9) Uani 1 1 d DU . .
C221 C 0.1013(4) 0.2143(4) 0.8255(3) 0.0467(15) Uani 0.851(7) 1 d PDU C 1
H22C H 0.1540 0.2245 0.8167 0.056 Uiso 0.851(7) 1 calc PR C 1
H22D H 0.1026 0.2443 0.8608 0.056 Uiso 0.851(7) 1 calc PR C 1
C222 C 0.0662(4) 0.2329(4) 0.7719(3) 0.0528(15) Uani 0.851(7) 1 d PDU C 1
H22L H 0.0685 0.2046 0.7366 0.063 Uiso 0.851(7) 1 calc PR C 1
H22M H 0.0118 0.2168 0.7799 0.063 Uiso 0.851(7) 1 calc PR C 1
C223 C 0.1058(5) 0.3138(4) 0.7582(4) 0.068(2) Uani 0.851(7) 1 d PDU C 1
H22E H 0.1600 0.3296 0.7493 0.082 Uiso 0.851(7) 1 calc PR C 1
H22F H 0.1045 0.3421 0.7938 0.082 Uiso 0.851(7) 1 calc PR C 1
C224 C 0.0686(6) 0.3326(5) 0.7042(5) 0.090(3) Uani 0.851(7) 1 d PDU C 1
H22G H 0.0680 0.3021 0.6695 0.108 Uiso 0.851(7) 1 calc PR C 1
H22H H 0.0149 0.3178 0.7141 0.108 Uiso 0.851(7) 1 calc PR C 1
C225 C 0.1063(9) 0.4109(6) 0.6868(6) 0.137(5) Uani 0.851(7) 1 d PDU C 1
H225 H 0.1600 0.4335 0.6815 0.164 Uiso 0.851(7) 1 calc PR C 1
C226 C 0.0747(12) 0.4532(9) 0.6777(11) 0.205(9) Uani 0.851(7) 1 d PDU C 1
H22I H 0.0212 0.4336 0.6823 0.246 Uiso 0.851(7) 1 calc PR C 1
H22J H 0.1052 0.5036 0.6664 0.246 Uiso 0.851(7) 1 calc PR C 1
C21B C 0.0923(17) 0.2171(8) 0.839(2) 0.061(5) Uani 0.149(7) 1 d PDU C 3
H21I H 0.1443 0.2355 0.8227 0.073 Uiso 0.149(7) 1 calc PR C 3
H21J H 0.0977 0.2329 0.8813 0.073 Uiso 0.149(7) 1 calc PR C 3
C22B C 0.053(3) 0.2531(18) 0.8055(18) 0.074(5) Uani 0.149(7) 1 d PDU C 3
H22K H 0.0809 0.2729 0.7678 0.089 Uiso 0.149(7) 1 calc PR C 3
H22Z H 0.0010 0.2144 0.7950 0.089 Uiso 0.149(7) 1 calc PR C 3
C23B C 0.048(4) 0.315(2) 0.838(2) 0.100(8) Uani 0.149(7) 1 d PDU C 3
H23C H 0.0921 0.3383 0.8661 0.120 Uiso 0.149(7) 1 calc PR C 3
H23D H 0.0011 0.2931 0.8617 0.120 Uiso 0.149(7) 1 calc PR C 3
C24B C 0.048(4) 0.376(2) 0.798(3) 0.118(10) Uani 0.149(7) 1 d PDU C 3
H24C H 0.0681 0.3718 0.7582 0.141 Uiso 0.149(7) 1 calc PR C 3
H24D H -0.0053 0.3648 0.7919 0.141 Uiso 0.149(7) 1 calc PR C 3
C25B C 0.092(4) 0.453(2) 0.819(3) 0.123(12) Uani 0.149(7) 1 d PDU C 3
H25B H 0.0649 0.4699 0.8436 0.147 Uiso 0.149(7) 1 calc PR C 3
C26B C 0.163(4) 0.502(4) 0.809(5) 0.145(15) Uani 0.149(7) 1 d PDU C 3
H26C H 0.1941 0.4890 0.7844 0.174 Uiso 0.149(7) 1 calc PR C 3
H26D H 0.1838 0.5505 0.8258 0.174 Uiso 0.149(7) 1 calc PR C 3
N3 N 0.3496(2) 0.30473(19) 1.01697(15) 0.0310(7) Uani 1 1 d DU . .
C301 C 0.3864(2) 0.3703(2) 0.98120(18) 0.0312(8) Uani 1 1 d DU . .
C302 C 0.4536(3) 0.3851(2) 0.95104(18) 0.0342(8) Uani 1 1 d DU . .
H302 H 0.4732 0.3509 0.9520 0.041 Uiso 1 1 calc R . .
C303 C 0.4910(2) 0.4514(2) 0.91950(19) 0.0348(8) Uani 1 1 d DU . .
C304 C 0.4639(3) 0.5022(2) 0.91797(19) 0.0359(8) Uani 1 1 d DU . .
H304 H 0.4899 0.5469 0.8961 0.043 Uiso 1 1 calc R . .
C305 C 0.3977(3) 0.4869(2) 0.9490(2) 0.0374(9) Uani 1 1 d DU . .
C306 C 0.3587(3) 0.4207(2) 0.9796(2) 0.0357(9) Uani 1 1 d DU . .
H306 H 0.3128 0.4100 0.9997 0.043 Uiso 1 1 calc R . .
O5 O 0.5575(2) 0.47241(19) 0.88860(15) 0.0411(7) Uani 1 1 d DU . .
C311 C 0.5917(3) 0.4256(3) 0.8891(3) 0.0490(12) Uani 1 1 d DU . .
H31A H 0.5539 0.3741 0.8777 0.059 Uiso 1 1 calc R . .
H31B H 0.6120 0.4250 0.9294 0.059 Uiso 1 1 calc R . .
C312 C 0.6559(4) 0.4567(4) 0.8444(4) 0.0716(19) Uani 1 1 d DU . .
H31C H 0.6814 0.4253 0.8447 0.086 Uiso 1 1 calc R . .
H31D H 0.6334 0.4523 0.8041 0.086 Uiso 1 1 calc R . .
C313 C 0.7138(4) 0.5339(4) 0.8542(4) 0.0733(18) Uani 1 1 d DU . .
H31E H 0.7409 0.5372 0.8921 0.088 Uiso 1 1 calc R . .
H31F H 0.6878 0.5646 0.8588 0.088 Uiso 1 1 calc R . .
C314 C 0.7734(4) 0.5677(4) 0.8044(4) 0.0787(19) Uani 1 1 d DU . .
H31G H 0.8004 0.5379 0.7999 0.094 Uiso 1 1 calc R . .
H31H H 0.7468 0.5646 0.7662 0.094 Uiso 1 1 calc R . .
C315 C 0.8293(6) 0.6452(5) 0.8162(5) 0.101(3) Uani 1 1 d DU . .
H315 H 0.8645 0.6533 0.8478 0.121 Uiso 1 1 calc R . .
C316 C 0.8374(6) 0.7036(5) 0.7896(4) 0.094(2) Uani 1 1 d DU . .
H31I H 0.8042 0.6994 0.7575 0.113 Uiso 1 1 calc R . .
H31J H 0.8767 0.7512 0.8018 0.113 Uiso 1 1 calc R . .
O6 O 0.3665(2) 0.5334(2) 0.95177(18) 0.0480(8) Uani 1 1 d DU . .
C321 C 0.4021(4) 0.6017(3) 0.9204(3) 0.0548(13) Uani 1 1 d DU D .
H32A H 0.4052 0.5916 0.8775 0.066 Uiso 1 1 calc R . .
H32B H 0.4546 0.6327 0.9359 0.066 Uiso 1 1 calc R . .
C322 C 0.3569(6) 0.6429(4) 0.9278(4) 0.094(2) Uani 1 1 d DU . .
H22W H 0.3943 0.6965 0.9278 0.112 Uiso 0.550(6) 1 calc PR D 1
H22Y H 0.3258 0.6331 0.8909 0.112 Uiso 0.550(6) 1 calc PR D 1
H22X H 0.3018 0.6064 0.9262 0.112 Uiso 0.450(6) 1 calc PR D 2
H22U H 0.3681 0.6669 0.9678 0.112 Uiso 0.450(6) 1 calc PR D 2
C323 C 0.3079(13) 0.6325(11) 0.9754(10) 0.149(6) Uani 0.550(6) 1 d PDU D 1
H32C H 0.3374 0.6409 1.0129 0.178 Uiso 0.550(6) 1 calc PR D 1
H32D H 0.2677 0.5798 0.9748 0.178 Uiso 0.550(6) 1 calc PR D 1
C324 C 0.2680(13) 0.6818(12) 0.9777(14) 0.169(7) Uani 0.550(6) 1 d PDU D 1
H32E H 0.2967 0.7229 1.0065 0.203 Uiso 0.550(6) 1 calc PR D 1
H32F H 0.2734 0.7045 0.9379 0.203 Uiso 0.550(6) 1 calc PR D 1
C325 C 0.1877(13) 0.6476(16) 0.9935(16) 0.209(10) Uani 0.550(6) 1 d PDU D 1
H325 H 0.1552 0.6423 0.9606 0.251 Uiso 0.550(6) 1 calc PR D 1
C326 C 0.150(2) 0.623(2) 1.0440(17) 0.273(18) Uani 0.550(6) 1 d PDU D 1
H32G H 0.1775 0.6252 1.0797 0.328 Uiso 0.550(6) 1 calc PR D 1
H32H H 0.0964 0.6018 1.0445 0.328 Uiso 0.550(6) 1 calc PR D 1
C23C C 0.3727(12) 0.7008(8) 0.8820(7) 0.090(4) Uani 0.450(6) 1 d PDU D 2
H23E H 0.4286 0.7335 0.8815 0.108 Uiso 0.450(6) 1 calc PR D 2
H23F H 0.3497 0.7316 0.8962 0.108 Uiso 0.450(6) 1 calc PR D 2
C24C C 0.3461(11) 0.6778(11) 0.8167(7) 0.106(5) Uani 0.450(6) 1 d PDU D 2
H24E H 0.3655 0.7232 0.7922 0.127 Uiso 0.450(6) 1 calc PR D 2
H24F H 0.3688 0.6473 0.8014 0.127 Uiso 0.450(6) 1 calc PR D 2
C25C C 0.2642(12) 0.6363(13) 0.8096(12) 0.124(6) Uani 0.450(6) 1 d PDU D 2
H25C H 0.2446 0.5845 0.8162 0.148 Uiso 0.450(6) 1 calc PR D 2
C26C C 0.2109(15) 0.6540(15) 0.7961(17) 0.184(11) Uani 0.450(6) 1 d PDU D 2
H26E H 0.2240 0.7043 0.7886 0.221 Uiso 0.450(6) 1 calc PR D 2
H26F H 0.1591 0.6164 0.7939 0.221 Uiso 0.450(6) 1 calc PR D 2
N5 N 0.3270(2) 0.19613(19) 0.92176(14) 0.0284(7) Uani 1 1 d DU . .
B1 B 0.3398(3) 0.1947(2) 0.85232(19) 0.0309(8) Uani 1 1 d DU . .
C11 C 0.3684(2) 0.2802(2) 0.82773(17) 0.0319(8) Uani 1 1 d DU . .
C12 C 0.4255(3) 0.3158(2) 0.78594(17) 0.0344(8) Uani 1 1 d DU . .
F1 F 0.46670(17) 0.28470(15) 0.76380(11) 0.0403(6) Uani 1 1 d DU . .
C13 C 0.4425(3) 0.3837(2) 0.76085(19) 0.0391(9) Uani 1 1 d DU . .
F2 F 0.49677(19) 0.41284(15) 0.71890(12) 0.0485(7) Uani 1 1 d DU . .
C14 C 0.4021(3) 0.4194(2) 0.77772(19) 0.0396(9) Uani 1 1 d DU . .
F3 F 0.4175(2) 0.48510(15) 0.75416(13) 0.0498(8) Uani 1 1 d DU . .
C15 C 0.3444(3) 0.3872(2) 0.8192(2) 0.0393(9) Uani 1 1 d DU . .
F4 F 0.30269(18) 0.41987(16) 0.83425(14) 0.0470(7) Uani 1 1 d DU . .
C16 C 0.3298(3) 0.3186(2) 0.84291(18) 0.0343(8) Uani 1 1 d DU . .
F5 F 0.27139(16) 0.28916(15) 0.88137(12) 0.0394(6) Uani 1 1 d DU . .
C21 C 0.2587(3) 0.1361(2) 0.81968(17) 0.0331(8) Uani 1 1 d DU . .
C22 C 0.2258(3) 0.1492(2) 0.76920(17) 0.0354(9) Uani 1 1 d DU . .
F6 F 0.25703(17) 0.21804(15) 0.74377(11) 0.0420(6) Uani 1 1 d DU . .
C23 C 0.1622(3) 0.0955(3) 0.7401(2) 0.0420(10) Uani 1 1 d DU . .
F7 F 0.13454(18) 0.1139(2) 0.69154(13) 0.0529(8) Uani 1 1 d DU . .
C24 C 0.1268(3) 0.0235(3) 0.7609(2) 0.0443(11) Uani 1 1 d DU . .
F8 F 0.06485(19) -0.0286(2) 0.73322(15) 0.0604(9) Uani 1 1 d DU . .
C25 C 0.1568(3) 0.0065(3) 0.8100(2) 0.0401(10) Uani 1 1 d DU . .
F9 F 0.12355(18) -0.06313(16) 0.83017(14) 0.0505(7) Uani 1 1 d DU . .
C26 C 0.2203(3) 0.0622(2) 0.83727(18) 0.0347(9) Uani 1 1 d DU . .
F10 F 0.24765(17) 0.04080(15) 0.88424(12) 0.0423(6) Uani 1 1 d DU . .
C31 C 0.4063(3) 0.1697(2) 0.84044(17) 0.0334(8) Uani 1 1 d DU . .
C32 C 0.4063(3) 0.1239(3) 0.79404(19) 0.0391(9) Uani 1 1 d DU . .
F11 F 0.34506(19) 0.08806(17) 0.75737(12) 0.0474(7) Uani 1 1 d DU . .
C33 C 0.4684(3) 0.1149(3) 0.7788(2) 0.0446(10) Uani 1 1 d DU . .
F12 F 0.4640(2) 0.0712(2) 0.73167(15) 0.0637(10) Uani 1 1 d DU . .
C34 C 0.5355(3) 0.1524(3) 0.8101(2) 0.0464(10) Uani 1 1 d DU . .
F13 F 0.5959(2) 0.1444(2) 0.79505(15) 0.0645(10) Uani 1 1 d DU . .
C35 C 0.5392(3) 0.1980(3) 0.8568(2) 0.0406(9) Uani 1 1 d DU . .
F14 F 0.60450(18) 0.23540(19) 0.88792(15) 0.0519(7) Uani 1 1 d DU . .
C36 C 0.4750(3) 0.2035(2) 0.87088(19) 0.0353(8) Uani 1 1 d DU . .
F15 F 0.48446(16) 0.25154(14) 0.91632(12) 0.0380(6) Uani 1 1 d DU . .
N9 N 0.6112(2) 0.8058(2) 0.40061(16) 0.0343(7) Uani 1 1 d DU . .
C71 C 0.5939(3) 0.6860(2) 0.43250(18) 0.0374(10) Uani 1 1 d DU . .
H71A H 0.5617 0.6314 0.4284 0.045 Uiso 1 1 calc R . .
H71B H 0.6477 0.6984 0.4261 0.045 Uiso 1 1 calc R . .
C72 C 0.5696(3) 0.7253(2) 0.3874(2) 0.0398(10) Uani 1 1 d DU . .
H72A H 0.5814 0.7153 0.3465 0.048 Uiso 1 1 calc R . .
H72B H 0.5139 0.7071 0.3898 0.048 Uiso 1 1 calc R . .
C73 C 0.7398(3) 0.9077(3) 0.41358(18) 0.0383(10) Uani 1 1 d DU . .
H73A H 0.7936 0.9273 0.4012 0.046 Uiso 1 1 calc R . .
H73B H 0.7258 0.9479 0.4099 0.046 Uiso 1 1 calc R . .
C74 C 0.6882(3) 0.8419(3) 0.37452(18) 0.0386(9) Uani 1 1 d DU . .
H74A H 0.6859 0.8589 0.3337 0.046 Uiso 1 1 calc R . .
H74B H 0.7083 0.8061 0.3721 0.046 Uiso 1 1 calc R . .
C75 C 0.5114(3) 0.8340(3) 0.4325(2) 0.0438(10) Uani 1 1 d DU F .
H75A H 0.4858 0.8644 0.4245 0.053 Uiso 1 1 calc R . .
H75B H 0.4717 0.7812 0.4351 0.053 Uiso 1 1 calc R . .
C76 C 0.5657(3) 0.8431(3) 0.3826(2) 0.0437(10) Uani 1 1 d DU . .
H76A H 0.5368 0.8202 0.3454 0.052 Uiso 1 1 calc R . .
H76B H 0.6000 0.8966 0.3755 0.052 Uiso 1 1 calc R . .
Mo2 Mo 0.62695(2) 0.819302(18) 0.506720(15) 0.02659(9) Uani 1 1 d DU F .
N6 N 0.5850(2) 0.71115(17) 0.49271(14) 0.0305(7) Uani 1 1 d DU . .
C401 C 0.5537(2) 0.6513(2) 0.53463(17) 0.0299(8) Uani 1 1 d DU . .
C402 C 0.5820(2) 0.6004(2) 0.53558(18) 0.0321(8) Uani 1 1 d DU . .
H402 H 0.6239 0.6073 0.5114 0.039 Uiso 1 1 calc R . .
C403 C 0.5468(2) 0.5389(2) 0.57328(18) 0.0345(8) Uani 1 1 d DU . .
C404 C 0.4858(3) 0.5287(2) 0.60889(19) 0.0374(9) Uani 1 1 d DU . .
H404 H 0.4627 0.4867 0.6342 0.045 Uiso 1 1 calc R . .
C405 C 0.4587(3) 0.5798(2) 0.6075(2) 0.0390(9) Uani 1 1 d DU . .
C406 C 0.4928(2) 0.6419(2) 0.57009(19) 0.0338(8) Uani 1 1 d DU . .
H406 H 0.4744 0.6771 0.5691 0.041 Uiso 1 1 calc R . .
O7 O 0.5688(2) 0.48555(18) 0.57880(15) 0.0415(7) Uani 1 1 d DU E .
C411 C 0.6337(3) 0.4951(3) 0.5458(3) 0.0491(11) Uani 1 1 d DU . .
H11S H 0.6786 0.5434 0.5561 0.059 Uiso 0.814(8) 1 calc PR E 1
H11T H 0.6236 0.4935 0.5024 0.059 Uiso 0.814(8) 1 calc PR E 1
H11U H 0.6799 0.5386 0.5619 0.059 Uiso 0.186(8) 1 calc PR E 2
H11V H 0.6273 0.5049 0.5035 0.059 Uiso 0.186(8) 1 calc PR E 2
C412 C 0.6474(6) 0.4307(5) 0.5637(4) 0.066(2) Uani 0.814(8) 1 d PDU E 1
H41A H 0.6949 0.4372 0.5447 0.079 Uiso 0.814(8) 1 calc PR E 1
H41B H 0.6048 0.3839 0.5478 0.079 Uiso 0.814(8) 1 calc PR E 1
C413 C 0.6542(7) 0.4228(5) 0.6314(4) 0.082(3) Uani 0.814(8) 1 d PDU E 1
H41C H 0.6060 0.4146 0.6503 0.098 Uiso 0.814(8) 1 calc PR E 1
H41D H 0.6956 0.4702 0.6475 0.098 Uiso 0.814(8) 1 calc PR E 1
C414 C 0.6707(7) 0.3586(6) 0.6497(4) 0.084(3) Uani 0.814(8) 1 d PDU E 1
H41E H 0.6342 0.3131 0.6278 0.101 Uiso 0.814(8) 1 calc PR E 1
H41F H 0.7224 0.3712 0.6356 0.101 Uiso 0.814(8) 1 calc PR E 1
C415 C 0.6669(8) 0.3399(7) 0.7133(4) 0.101(3) Uani 0.814(8) 1 d PDU E 1
H415 H 0.6183 0.3197 0.7317 0.121 Uiso 0.814(8) 1 calc PR E 1
C416 C 0.7251(11) 0.3487(9) 0.7467(7) 0.146(6) Uani 0.814(8) 1 d PDU E 1
H41G H 0.7746 0.3687 0.7301 0.175 Uiso 0.814(8) 1 calc PR E 1
H41H H 0.7176 0.3352 0.7876 0.175 Uiso 0.814(8) 1 calc PR E 1
C12D C 0.6433(15) 0.4267(12) 0.5497(14) 0.068(5) Uani 0.186(8) 1 d PDU E 2
H12K H 0.6228 0.4016 0.5881 0.081 Uiso 0.186(8) 1 calc PR E 2
H12L H 0.6140 0.3916 0.5170 0.081 Uiso 0.186(8) 1 calc PR E 2
C13D C 0.7254(13) 0.4462(14) 0.5453(14) 0.105(6) Uani 0.186(8) 1 d PDU E 2
H13C H 0.7571 0.4961 0.5634 0.126 Uiso 0.186(8) 1 calc PR E 2
H13D H 0.7392 0.4486 0.5027 0.126 Uiso 0.186(8) 1 calc PR E 2
C14D C 0.743(2) 0.389(2) 0.5771(12) 0.139(10) Uani 0.186(8) 1 d PDU E 2
H14C H 0.7994 0.4082 0.5781 0.166 Uiso 0.186(8) 1 calc PR E 2
H14D H 0.7256 0.3833 0.6188 0.166 Uiso 0.186(8) 1 calc PR E 2
C15D C 0.7069(18) 0.3154(16) 0.5472(14) 0.172(13) Uani 0.186(8) 1 d PDU E 2
H15D H 0.6570 0.2990 0.5315 0.206 Uiso 0.186(8) 1 calc PR E 2
C16D C 0.7358(11) 0.2706(13) 0.5401(11) 0.21(2) Uani 0.186(8) 1 d PDU E 2
H16C H 0.7855 0.2843 0.5550 0.252 Uiso 0.186(8) 1 calc PR E 2
H16D H 0.7071 0.2242 0.5201 0.252 Uiso 0.186(8) 1 calc PR E 2
O8 O 0.3970(2) 0.5627(2) 0.64317(18) 0.0518(9) Uani 1 1 d DU D .
C421 C 0.3720(4) 0.6167(4) 0.6520(4) 0.0682(16) Uani 1 1 d DU . .
H21S H 0.3650 0.6347 0.6127 0.082 Uiso 0.814(8) 1 calc PR D 1
H21T H 0.4115 0.6597 0.6746 0.082 Uiso 0.814(8) 1 calc PR E 1
H21U H 0.4159 0.6674 0.6495 0.082 Uiso 0.186(8) 1 calc PR E 2
H21V H 0.3492 0.6109 0.6920 0.082 Uiso 0.186(8) 1 calc PR E 2
C422 C 0.2982(8) 0.5845(10) 0.6854(6) 0.094(4) Uani 0.550(6) 1 d PDU D 1
H42A H 0.2774 0.6199 0.6846 0.112 Uiso 0.550(6) 1 calc PR D 1
H42B H 0.2607 0.5377 0.6655 0.112 Uiso 0.550(6) 1 calc PR D 1
C423 C 0.3094(10) 0.5692(12) 0.7481(7) 0.117(5) Uani 0.550(6) 1 d PDU D 1
H42C H 0.3465 0.6164 0.7676 0.140 Uiso 0.550(6) 1 calc PR D 1
H42D H 0.3319 0.5352 0.7483 0.140 Uiso 0.550(6) 1 calc PR D 1
C424 C 0.2360(10) 0.5344(11) 0.7852(7) 0.123(5) Uani 0.550(6) 1 d PDU D 1
H42E H 0.1987 0.4889 0.7637 0.147 Uiso 0.550(6) 1 calc PR D 1
H42F H 0.2483 0.5180 0.8233 0.147 Uiso 0.550(6) 1 calc PR D 1
C425 C 0.1984(13) 0.5762(14) 0.7995(12) 0.140(6) Uani 0.550(6) 1 d PDU D 1
H425 H 0.2317 0.6260 0.8119 0.168 Uiso 0.550(6) 1 calc PR D 1
C426 C 0.1263(13) 0.5588(18) 0.7987(13) 0.198(10) Uani 0.550(6) 1 d PDU D 1
H42G H 0.0888 0.5102 0.7869 0.237 Uiso 0.550(6) 1 calc PR D 1
H42H H 0.1112 0.5949 0.8100 0.237 Uiso 0.550(6) 1 calc PR D 1
C22D C 0.3131(10) 0.6060(11) 0.6042(8) 0.097(5) Uani 0.450(6) 1 d PDU D 2
H22V H 0.3362 0.6110 0.5643 0.117 Uiso 0.450(6) 1 calc PR D 2
H22N H 0.2696 0.5551 0.6069 0.117 Uiso 0.450(6) 1 calc PR D 2
C23D C 0.2850(12) 0.6602(13) 0.6101(14) 0.136(7) Uani 0.450(6) 1 d PDU D 2
H23G H 0.3256 0.7069 0.5933 0.163 Uiso 0.450(6) 1 calc PR D 2
H23H H 0.2851 0.6694 0.6536 0.163 Uiso 0.450(6) 1 calc PR D 2
C24D C 0.2101(11) 0.6543(14) 0.5866(11) 0.168(9) Uani 0.450(6) 1 d PDU D 2
H24G H 0.1806 0.6557 0.6215 0.202 Uiso 0.450(6) 1 calc PR D 2
H24H H 0.2230 0.6996 0.5633 0.202 Uiso 0.450(6) 1 calc PR D 2
C25D C 0.1608(11) 0.5920(13) 0.5506(11) 0.206(12) Uani 0.450(6) 1 d PDU D 2
H25D H 0.1833 0.5901 0.5138 0.248 Uiso 0.450(6) 1 calc PR D 2
C26D C 0.0908(19) 0.536(2) 0.5563(19) 0.33(3) Uani 0.450(6) 1 d PDU D 2
H26G H 0.0626 0.5319 0.5914 0.394 Uiso 0.450(6) 1 calc PR D 2
H26H H 0.0689 0.4996 0.5253 0.394 Uiso 0.450(6) 1 calc PR D 2
N7 N 0.73062(19) 0.8818(2) 0.47598(14) 0.0315(7) Uani 1 1 d DU . .
C501 C 0.8014(2) 0.9126(2) 0.50831(17) 0.0299(8) Uani 1 1 d DU . .
C502 C 0.8541(2) 0.9876(2) 0.50426(18) 0.0325(8) Uani 1 1 d DU . .
H502 H 0.8427 1.0198 0.4810 0.039 Uiso 1 1 calc R . .
C503 C 0.9243(2) 1.0156(2) 0.53464(17) 0.0314(8) Uani 1 1 d DU . .
C504 C 0.9423(2) 0.9688(2) 0.56755(18) 0.0339(8) Uani 1 1 d DU . .
H504 H 0.9903 0.9876 0.5873 0.041 Uiso 1 1 calc R . .
C505 C 0.8888(2) 0.8939(2) 0.57115(18) 0.0326(8) Uani 1 1 d DU . .
C506 C 0.8184(2) 0.8651(2) 0.54160(17) 0.0312(8) Uani 1 1 d DU . .
H506 H 0.7826 0.8137 0.5442 0.037 Uiso 1 1 calc R . .
O9 O 0.97099(18) 1.08996(17) 0.52832(15) 0.0367(7) Uani 1 1 d DU . .
C511 C 1.0407(2) 1.1236(2) 0.5632(2) 0.0360(9) Uani 1 1 d DU . .
H51A H 1.0735 1.1010 0.5528 0.043 Uiso 1 1 calc R . .
H51B H 1.0294 1.1168 0.6064 0.043 Uiso 1 1 calc R . .
C512 C 1.0799(3) 1.2058(2) 0.5478(2) 0.0406(10) Uani 1 1 d DU . .
H51C H 1.0450 1.2266 0.5566 0.049 Uiso 1 1 calc R . .
H51D H 1.0907 1.2113 0.5045 0.049 Uiso 1 1 calc R . .
C513 C 1.1543(3) 1.2500(2) 0.5827(2) 0.0405(10) Uani 1 1 d DU . .
H51E H 1.1884 1.2279 0.5757 0.049 Uiso 1 1 calc R . .
H51F H 1.1434 1.2473 0.6259 0.049 Uiso 1 1 calc R . .
C514 C 1.1941(3) 1.3313(3) 0.5634(3) 0.0500(13) Uani 1 1 d DU . .
H51G H 1.2129 1.3335 0.5223 0.060 Uiso 1 1 calc R . .
H51H H 1.1557 1.3490 0.5621 0.060 Uiso 1 1 calc R . .
C515 C 1.2586(3) 1.3834(3) 0.6011(3) 0.0521(13) Uani 1 1 d DU . .
H515 H 1.2856 1.4335 0.5882 0.063 Uiso 1 1 calc R . .
C516 C 1.2824(4) 1.3672(3) 0.6510(3) 0.0575(15) Uani 1 1 d DU . .
H51I H 1.2572 1.3179 0.6658 0.069 Uiso 1 1 calc R . .
H51J H 1.3247 1.4049 0.6723 0.069 Uiso 1 1 calc R . .
O10 O 0.9006(2) 0.84280(19) 0.60189(15) 0.0408(7) Uani 1 1 d DU . .
C521 C 0.9760(3) 0.8635(3) 0.6223(3) 0.0526(13) Uani 1 1 d DU . .
H52A H 0.9936 0.9059 0.6507 0.063 Uiso 1 1 calc R . .
H52B H 1.0114 0.8788 0.5882 0.063 Uiso 1 1 calc R . .
C522 C 0.9747(5) 0.7969(4) 0.6526(4) 0.085(2) Uani 1 1 d DU . .
H52C H 1.0274 0.8106 0.6652 0.102 Uiso 1 1 calc R . .
H52D H 0.9438 0.7868 0.6892 0.102 Uiso 1 1 calc R . .
C523 C 0.9441(9) 0.7267(5) 0.6167(6) 0.140(4) Uani 1 1 d DU . .
H52E H 0.9768 0.7346 0.5815 0.169 Uiso 1 1 calc R . .
H52F H 0.8921 0.7133 0.6021 0.169 Uiso 1 1 calc R . .
C524 C 0.9412(12) 0.6608(7) 0.6548(8) 0.196(6) Uani 1 1 d DU . .
H52G H 0.9938 0.6747 0.6680 0.236 Uiso 1 1 calc R . .
H52H H 0.9110 0.6558 0.6910 0.236 Uiso 1 1 calc R . .
C525 C 0.9092(16) 0.5881(8) 0.6252(10) 0.254(8) Uani 1 1 d DU . .
H525 H 0.8787 0.5463 0.6491 0.305 Uiso 1 1 calc R . .
C526 C 0.917(2) 0.5737(18) 0.5697(12) 0.45(2) Uani 1 1 d DU . .
H52I H 0.9473 0.6132 0.5435 0.541 Uiso 1 1 calc R . .
H52J H 0.8936 0.5237 0.5554 0.541 Uiso 1 1 calc R . .
N8 N 0.5550(2) 0.85835(19) 0.48966(16) 0.0362(7) Uani 1 1 d DU . .
C601 C 0.5425(4) 0.9092(3) 0.5276(2) 0.0339(17) Uani 0.528(5) 1 d PDU F 1
C602 C 0.6031(5) 0.9689(4) 0.5552(3) 0.0329(16) Uani 0.528(5) 1 d PDU F 1
H602 H 0.6536 0.9770 0.5490 0.040 Uiso 0.528(5) 1 calc PR F 1
C603 C 0.5907(4) 1.0183(3) 0.5924(3) 0.0360(15) Uani 0.528(5) 1 d PDU F 1
C604 C 0.5170(4) 1.0061(4) 0.6015(4) 0.0371(16) Uani 0.528(5) 1 d PDU F 1
H604 H 0.5080 1.0381 0.6275 0.044 Uiso 0.528(5) 1 calc PR F 1
C605 C 0.4566(4) 0.9473(5) 0.5727(4) 0.0406(18) Uani 0.528(5) 1 d PDU F 1
C606 C 0.4680(4) 0.8966(5) 0.5368(4) 0.0370(16) Uani 0.528(5) 1 d PDU F 1
H606 H 0.4258 0.8547 0.5191 0.044 Uiso 0.528(5) 1 calc PR F 1
O11 O 0.6541(5) 1.0764(4) 0.6172(4) 0.0418(19) Uani 0.528(5) 1 d PDU F 1
C611 C 0.6447(6) 1.1229(5) 0.6594(5) 0.049(2) Uani 0.528(5) 1 d PDU F 1
H61A H 0.6141 1.0933 0.6934 0.059 Uiso 0.528(5) 1 calc PR F 1
H61B H 0.6183 1.1484 0.6409 0.059 Uiso 0.528(5) 1 calc PR F 1
C612 C 0.7241(6) 1.1796(6) 0.6806(5) 0.052(2) Uani 0.528(5) 1 d PDU F 1
H61C H 0.7554 1.2049 0.6454 0.062 Uiso 0.528(5) 1 calc PR F 1
H61D H 0.7203 1.2177 0.7057 0.062 Uiso 0.528(5) 1 calc PR F 1
C613 C 0.7636(6) 1.1452(6) 0.7155(5) 0.054(2) Uani 0.528(5) 1 d PDU F 1
H61E H 0.7653 1.1057 0.6908 0.064 Uiso 0.528(5) 1 calc PR F 1
H61F H 0.7328 1.1212 0.7512 0.064 Uiso 0.528(5) 1 calc PR F 1
C614 C 0.8448(6) 1.2000(6) 0.7358(5) 0.062(3) Uani 0.528(5) 1 d PDU F 1
H61G H 0.8696 1.1703 0.7487 0.075 Uiso 0.528(5) 1 calc PR F 1
H61H H 0.8726 1.2282 0.7003 0.075 Uiso 0.528(5) 1 calc PR F 1
C615 C 0.8565(9) 1.2530(7) 0.7824(7) 0.079(4) Uani 0.528(5) 1 d PDU F 1
H615 H 0.8403 1.2303 0.8202 0.095 Uiso 0.528(5) 1 calc PR F 1
C616 C 0.8839(18) 1.3241(9) 0.7849(14) 0.167(10) Uani 0.528(5) 1 d PDU F 1
H61I H 0.9020 1.3527 0.7498 0.201 Uiso 0.528(5) 1 calc PR F 1
H61J H 0.8861 1.3480 0.8220 0.201 Uiso 0.528(5) 1 calc PR F 1
O12 O 0.3866(4) 0.9422(4) 0.5836(3) 0.0525(16) Uani 0.528(5) 1 d PDU F 1
C621 C 0.3219(5) 0.8841(7) 0.5539(7) 0.053(3) Uani 0.528(5) 1 d PDU F 1
H62A H 0.3109 0.8351 0.5700 0.063 Uiso 0.528(5) 1 calc PR F 1
H62B H 0.3316 0.8842 0.5106 0.063 Uiso 0.528(5) 1 calc PR F 1
C622 C 0.2563(6) 0.8987(7) 0.5645(6) 0.063(3) Uani 0.528(5) 1 d PDU F 1
H62C H 0.2537 0.9080 0.6076 0.076 Uiso 0.528(5) 1 calc PR F 1
H62D H 0.2648 0.9440 0.5428 0.076 Uiso 0.528(5) 1 calc PR F 1
C623 C 0.1824(7) 0.8351(9) 0.5445(6) 0.072(3) Uani 0.528(5) 1 d PDU F 1
H62E H 0.1404 0.8454 0.5562 0.086 Uiso 0.528(5) 1 calc PR F 1
H62F H 0.1748 0.7896 0.5655 0.086 Uiso 0.528(5) 1 calc PR F 1
C624 C 0.1776(7) 0.8204(9) 0.4766(6) 0.081(3) Uani 0.528(5) 1 d PDU F 1
H62G H 0.1959 0.8684 0.4558 0.097 Uiso 0.528(5) 1 calc PR F 1
H62H H 0.2124 0.8001 0.4663 0.097 Uiso 0.528(5) 1 calc PR F 1
C625 C 0.1014(11) 0.7691(12) 0.4543(11) 0.105(5) Uani 0.528(5) 1 d PDU F 1
H625 H 0.0763 0.7948 0.4384 0.126 Uiso 0.528(5) 1 calc PR F 1
C626 C 0.0584(14) 0.6968(13) 0.4505(15) 0.138(8) Uani 0.528(5) 1 d PDU F 1
H62I H 0.0768 0.6647 0.4648 0.166 Uiso 0.528(5) 1 calc PR F 1
H62J H 0.0087 0.6766 0.4333 0.166 Uiso 0.528(5) 1 calc PR F 1
C01F C 0.5207(6) 0.8934(5) 0.5225(3) 0.042(2) Uani 0.472(5) 1 d PDU F 2
C02F C 0.5684(7) 0.9570(5) 0.5525(4) 0.042(2) Uani 0.472(5) 1 d PDU F 2
H02F H 0.6221 0.9759 0.5507 0.051 Uiso 0.472(5) 1 calc PR F 2
C03F C 0.5380(5) 0.9948(5) 0.5862(5) 0.043(2) Uani 0.472(5) 1 d PDU F 2
C04F C 0.4593(7) 0.9680(6) 0.5885(6) 0.051(2) Uani 0.472(5) 1 d PDU F 2
H04F H 0.4384 0.9936 0.6109 0.061 Uiso 0.472(5) 1 calc PR F 2
C05F C 0.4128(5) 0.9036(6) 0.5574(5) 0.051(2) Uani 0.472(5) 1 d PDU F 2
C06F C 0.4414(6) 0.8646(6) 0.5241(6) 0.047(2) Uani 0.472(5) 1 d PDU F 2
H06F H 0.4083 0.8201 0.5032 0.056 Uiso 0.472(5) 1 calc PR F 2
O11F O 0.5781(5) 1.0586(4) 0.6186(4) 0.056(2) Uani 0.472(5) 1 d PDU F 2
C11F C 0.6596(6) 1.0969(9) 0.6128(10) 0.062(4) Uani 0.472(5) 1 d PDU F 2
H11K H 0.6737 1.1187 0.5726 0.074 Uiso 0.472(5) 1 calc PR F 2
H11L H 0.6800 1.0615 0.6180 0.074 Uiso 0.472(5) 1 calc PR F 2
C12F C 0.6928(10) 1.1573(9) 0.6596(8) 0.085(4) Uani 0.472(5) 1 d PDU F 2
H12M H 0.6883 1.1333 0.6987 0.101 Uiso 0.472(5) 1 calc PR F 2
H12N H 0.7480 1.1877 0.6516 0.101 Uiso 0.472(5) 1 calc PR F 2
C13F C 0.6598(10) 1.2088(8) 0.6656(7) 0.092(4) Uani 0.472(5) 1 d PDU F 2
H13E H 0.6071 1.1807 0.6807 0.111 Uiso 0.472(5) 1 calc PR F 2
H13F H 0.6573 1.2281 0.6258 0.111 Uiso 0.472(5) 1 calc PR F 2
C14F C 0.7062(15) 1.2745(11) 0.7080(10) 0.126(6) Uani 0.472(5) 1 d PDU F 2
H14L H 0.7494 1.3132 0.6855 0.151 Uiso 0.472(5) 1 calc PR F 2
H14M H 0.6734 1.2962 0.7207 0.151 Uiso 0.472(5) 1 calc PR F 2
C15F C 0.737(2) 1.2566(15) 0.7619(10) 0.214(12) Uani 0.472(5) 1 d PDU F 2
H15F H 0.7110 1.2051 0.7711 0.257 Uiso 0.472(5) 1 calc PR F 2
C16F C 0.793(3) 1.295(2) 0.8001(18) 0.267(18) Uani 0.472(5) 1 d PDU F 2
H16E H 0.8229 1.3477 0.7953 0.321 Uiso 0.472(5) 1 calc PR F 2
H16F H 0.8026 1.2714 0.8324 0.321 Uiso 0.472(5) 1 calc PR F 2
O12F O 0.3350(5) 0.8711(6) 0.5577(6) 0.066(3) Uani 0.472(5) 1 d PDU F 2
C21F C 0.3007(6) 0.9128(7) 0.5817(7) 0.063(3) Uani 0.472(5) 1 d PDU F 2
H21K H 0.3179 0.9601 0.5600 0.076 Uiso 0.472(5) 1 calc PR F 2
H21L H 0.3141 0.9243 0.6245 0.076 Uiso 0.472(5) 1 calc PR F 2
C22F C 0.2158(7) 0.8636(9) 0.5737(6) 0.074(3) Uani 0.472(5) 1 d PDU F 2
H22O H 0.2002 0.8186 0.5982 0.088 Uiso 0.472(5) 1 calc PR F 2
H22P H 0.1895 0.8906 0.5897 0.088 Uiso 0.472(5) 1 calc PR F 2
C23F C 0.1882(8) 0.8394(10) 0.5120(8) 0.081(4) Uani 0.472(5) 1 d PDU F 2
H23I H 0.2207 0.8206 0.4934 0.097 Uiso 0.472(5) 1 calc PR F 2
H23J H 0.1952 0.8836 0.4892 0.097 Uiso 0.472(5) 1 calc PR F 2
C24F C 0.1041(8) 0.7788(10) 0.5054(8) 0.098(4) Uani 0.472(5) 1 d PDU F 2
H24I H 0.0942 0.7383 0.5337 0.118 Uiso 0.472(5) 1 calc PR F 2
H24J H 0.0708 0.8006 0.5165 0.118 Uiso 0.472(5) 1 calc PR F 2
C25F C 0.0835(15) 0.7470(14) 0.4446(11) 0.106(5) Uani 0.472(5) 1 d PDU F 2
H25F H 0.0719 0.7764 0.4182 0.128 Uiso 0.472(5) 1 calc PR F 2
C26F C 0.078(2) 0.6868(16) 0.4195(14) 0.135(8) Uani 0.472(5) 1 d PDU F 2
H26I H 0.0885 0.6534 0.4420 0.162 Uiso 0.472(5) 1 calc PR F 2
H26J H 0.0636 0.6762 0.3786 0.162 Uiso 0.472(5) 1 calc PR F 2
N10 N 0.6393(2) 0.82792(17) 0.58308(15) 0.0281(7) Uani 1 1 d DU . .
B2 B 0.6494(3) 0.8343(2) 0.6533(2) 0.0325(8) Uani 1 1 d DU F .
C41 C 0.6220(2) 0.7503(2) 0.67981(17) 0.0311(7) Uani 1 1 d DU . .
C42 C 0.5720(3) 0.7180(2) 0.72709(18) 0.0346(8) Uani 1 1 d DU F .
F16 F 0.53425(17) 0.74998(15) 0.75324(12) 0.0408(6) Uani 1 1 d DU . .
C43 C 0.5597(3) 0.6517(2) 0.75301(19) 0.0387(9) Uani 1 1 d DU . .
F17 F 0.51151(18) 0.62550(16) 0.79999(12) 0.0472(7) Uani 1 1 d DU F .
C44 C 0.5978(3) 0.6156(2) 0.7334(2) 0.0400(9) Uani 1 1 d DU F .
F18 F 0.5891(2) 0.55348(16) 0.76018(14) 0.0535(8) Uani 1 1 d DU . .
C45 C 0.6467(3) 0.6438(2) 0.68590(19) 0.0382(9) Uani 1 1 d DU . .
F19 F 0.68542(19) 0.61020(16) 0.66582(14) 0.0476(7) Uani 1 1 d DU F .
C46 C 0.6564(3) 0.7092(2) 0.66004(17) 0.0332(8) Uani 1 1 d DU F .
F20 F 0.70852(16) 0.73648(14) 0.61593(12) 0.0376(6) Uani 1 1 d DU . .
C51 C 0.7403(2) 0.8909(2) 0.66902(18) 0.0349(8) Uani 1 1 d DU . .
C52 C 0.7864(3) 0.8784(3) 0.70919(18) 0.0391(9) Uani 1 1 d DU F .
F21 F 0.76023(17) 0.81274(16) 0.73817(12) 0.0463(7) Uani 1 1 d DU . .
C53 C 0.8606(3) 0.9297(3) 0.72447(19) 0.0477(11) Uani 1 1 d DU . .
F22 F 0.90135(19) 0.9123(2) 0.76271(14) 0.0685(11) Uani 1 1 d DU F .
C54 C 0.8920(3) 1.0003(3) 0.7004(2) 0.0520(11) Uani 1 1 d DU F .
F23 F 0.96332(19) 1.0513(2) 0.71431(15) 0.0702(12) Uani 1 1 d DU . .
C55 C 0.8485(3) 1.0168(2) 0.6615(2) 0.0480(10) Uani 1 1 d DU . .
F24 F 0.8773(2) 1.08535(16) 0.63771(16) 0.0614(9) Uani 1 1 d DU F .
C56 C 0.7753(3) 0.9625(2) 0.6458(2) 0.0401(9) Uani 1 1 d DU F .
F25 F 0.73616(18) 0.98321(15) 0.60805(15) 0.0503(7) Uani 1 1 d DU . .
C61 C 0.5952(3) 0.8680(2) 0.67977(19) 0.0362(8) Uani 1 1 d DU . .
C62 C 0.6156(3) 0.9211(3) 0.7255(2) 0.0435(10) Uani 1 1 d DU F .
F26 F 0.68581(19) 0.95393(17) 0.75026(14) 0.0531(8) Uani 1 1 d DU . .
C63 C 0.5643(4) 0.9414(3) 0.7507(2) 0.0555(11) Uani 1 1 d DU . .
F27 F 0.5866(3) 0.9914(2) 0.79527(18) 0.0781(12) Uani 1 1 d DU F .
C64 C 0.4904(4) 0.9091(3) 0.7306(3) 0.0582(12) Uani 1 1 d DU F .
F28 F 0.4395(3) 0.9269(3) 0.7537(2) 0.0846(14) Uani 1 1 d DU . .
C65 C 0.4665(3) 0.8542(3) 0.6866(2) 0.0498(11) Uani 1 1 d DU . .
F29 F 0.3935(2) 0.8196(2) 0.66855(17) 0.0626(9) Uani 1 1 d DU F .
C66 C 0.5197(3) 0.8372(3) 0.6619(2) 0.0397(9) Uani 1 1 d DU F .
F30 F 0.49154(17) 0.78205(16) 0.62003(13) 0.0438(6) Uani 1 1 d DU . .

loop_
_atom_site_aniso_label
_atom_site_aniso_U_11
_atom_site_aniso_U_22
_atom_site_aniso_U_33
_atom_site_aniso_U_23
_atom_site_aniso_U_13
_atom_site_aniso_U_12
N4 0.0401(17) 0.0386(17) 0.0160(13) -0.0014(12) -0.0023(12) 0.0141(15)
C1 0.051(3) 0.055(3) 0.0213(18) -0.0036(18) -0.0085(17) 0.029(2)
C2 0.048(2) 0.043(2) 0.0183(17) 0.0016(16) -0.0034(16) 0.020(2)
C3 0.041(2) 0.041(2) 0.0197(17) 0.0057(16) 0.0007(15) 0.0060(18)
C4 0.039(2) 0.049(2) 0.0183(17) -0.0013(17) 0.0001(15) 0.0129(18)
C5 0.047(2) 0.036(2) 0.0247(19) -0.0038(15) 0.0024(17) 0.014(2)
C6 0.044(2) 0.043(2) 0.0207(17) -0.0065(16) 0.0004(17) 0.0162(18)
Mo1 0.03323(18) 0.02926(18) 0.01612(15) 0.00031(12) -0.00076(12) 0.01137(14)
N1 0.0416(18) 0.0372(18) 0.0183(14) 0.0000(13) -0.0041(13) 0.0187(15)
C101 0.045(2) 0.037(2) 0.0241(18) 0.0095(14) 0.0044(16) 0.0218(18)
C102 0.044(2) 0.034(2) 0.030(2) 0.0079(16) 0.0013(17) 0.0184(18)
C103 0.046(2) 0.037(2) 0.028(2) 0.0069(16) 0.0031(16) 0.0208(18)
C104 0.052(2) 0.039(2) 0.027(2) 0.0048(16) 0.0026(17) 0.0229(18)
C105 0.050(2) 0.035(2) 0.0248(19) 0.0034(15) -0.0016(17) 0.0196(18)
C106 0.041(2) 0.038(2) 0.0249(19) 0.0047(15) -0.0001(16) 0.0183(17)
O1 0.0456(17) 0.0437(18) 0.0386(18) 0.0035(14) 0.0027(14) 0.0243(15)
C111 0.046(2) 0.045(3) 0.032(2) 0.0064(19) 0.0031(18) 0.024(2)
C112 0.047(2) 0.054(3) 0.038(3) 0.004(2) 0.004(2) 0.026(2)
C113 0.043(2) 0.052(3) 0.032(2) 0.001(2) 0.0019(18) 0.023(2)
C114 0.043(2) 0.070(4) 0.041(3) -0.011(2) -0.002(2) 0.024(3)
C115 0.041(3) 0.065(3) 0.043(3) -0.002(2) 0.002(2) 0.023(2)
C116 0.047(3) 0.068(4) 0.041(3) -0.004(2) 0.002(2) 0.026(3)
O2 0.053(2) 0.0472(19) 0.0339(17) -0.0062(14) -0.0069(15) 0.0215(16)
C121 0.080(4) 0.051(3) 0.038(3) -0.012(2) -0.012(2) 0.035(3)
C122 0.072(4) 0.058(4) 0.039(4) -0.018(3) -0.006(3) 0.028(3)
C123 0.065(4) 0.082(5) 0.049(4) -0.016(3) -0.009(3) 0.038(4)
C124 0.085(5) 0.122(7) 0.076(6) -0.040(5) -0.032(4) 0.067(5)
C125 0.098(7) 0.126(7) 0.086(7) -0.057(6) -0.033(5) 0.063(5)
C126 0.151(13) 0.126(7) 0.113(11) -0.068(9) -0.043(10) 0.050(8)
C22A 0.093(9) 0.070(8) 0.055(10) -0.028(8) -0.017(8) 0.026(6)
C23A 0.085(8) 0.095(10) 0.068(8) -0.024(8) -0.023(8) 0.025(9)
C24A 0.096(9) 0.116(10) 0.074(8) -0.033(8) -0.032(8) 0.044(9)
C25A 0.100(11) 0.126(11) 0.080(9) -0.039(10) -0.041(9) 0.053(10)
C26A 0.12(2) 0.134(15) 0.085(19) -0.072(14) -0.045(17) 0.100(17)
N2 0.0357(16) 0.0401(18) 0.0173(14) 0.0006(13) -0.0015(12) 0.0117(14)
C201 0.0326(19) 0.049(2) 0.0191(17) -0.0010(16) -0.0006(14) 0.0147(17)
C202 0.036(2) 0.046(2) 0.0229(19) 0.0023(17) -0.0011(15) 0.0111(17)
C203 0.036(2) 0.048(2) 0.025(2) -0.0015(17) 0.0000(16) 0.0114(18)
C204 0.037(2) 0.053(2) 0.025(2) 0.0028(18) -0.0017(16) 0.0126(19)
C205 0.034(2) 0.059(2) 0.028(2) 0.0060(19) -0.0003(16) 0.020(2)
C206 0.036(2) 0.050(2) 0.0226(19) 0.0038(17) -0.0003(15) 0.0144(19)
O3 0.0441(18) 0.0439(16) 0.0334(17) -0.0016(14) -0.0061(14) 0.0067(15)
C211 0.045(3) 0.047(2) 0.036(2) -0.0035(19) -0.007(2) 0.013(2)
C212 0.045(5) 0.040(3) 0.037(6) -0.009(3) 0.001(4) 0.010(3)
C213 0.051(6) 0.044(3) 0.042(6) -0.004(3) 0.003(4) 0.014(3)
C214 0.073(7) 0.048(5) 0.062(7) 0.007(5) -0.002(5) 0.001(4)
C215 0.106(9) 0.047(5) 0.085(8) 0.012(5) 0.009(6) 0.020(6)
C216 0.134(12) 0.099(11) 0.103(12) 0.029(9) 0.003(9) 0.054(10)
C12B 0.055(8) 0.047(4) 0.044(9) -0.002(5) -0.004(7) 0.006(5)
C13B 0.059(8) 0.048(4) 0.060(10) -0.003(6) -0.003(7) 0.017(5)
C14B 0.079(9) 0.056(5) 0.067(8) 0.010(6) -0.005(7) 0.008(6)
C15B 0.089(11) 0.062(7) 0.093(11) 0.024(8) 0.015(8) 0.027(8)
C16B 0.106(14) 0.074(12) 0.107(14) 0.044(10) 0.015(11) 0.014(11)
O4 0.0411(18) 0.067(2) 0.0386(19) 0.0163(17) -0.0031(15) 0.0190(17)
C221 0.053(3) 0.057(3) 0.034(3) 0.004(2) 0.006(2) 0.029(3)
C222 0.061(4) 0.059(3) 0.043(3) 0.001(3) -0.006(3) 0.032(3)
C223 0.076(5) 0.062(4) 0.066(5) 0.012(3) 0.004(4) 0.032(4)
C224 0.105(7) 0.094(6) 0.092(6) 0.028(5) 0.006(5) 0.064(5)
C225 0.151(10) 0.112(7) 0.159(11) 0.068(8) 0.011(9) 0.071(7)
C226 0.195(17) 0.100(10) 0.34(3) 0.043(14) -0.020(18) 0.086(11)
C21B 0.061(9) 0.068(4) 0.045(10) 0.020(7) -0.001(9) 0.024(7)
C22B 0.075(9) 0.078(7) 0.066(10) 0.023(8) -0.007(9) 0.033(7)
C23B 0.115(17) 0.093(13) 0.104(18) 0.022(12) 0.000(16) 0.061(12)
C24B 0.14(2) 0.104(13) 0.13(2) 0.034(16) 0.005(19) 0.074(13)
C25B 0.14(2) 0.100(13) 0.14(2) 0.039(18) 0.01(2) 0.066(18)
C26B 0.13(2) 0.136(19) 0.16(2) 0.01(2) 0.02(2) 0.060(17)
N3 0.0356(17) 0.0310(15) 0.0217(15) -0.0025(12) -0.0004(13) 0.0120(14)
C301 0.0338(19) 0.0295(17) 0.0213(17) -0.0041(14) -0.0036(14) 0.0079(15)
C302 0.041(2) 0.0324(19) 0.0242(19) -0.0025(15) -0.0001(15) 0.0132(17)
C303 0.039(2) 0.035(2) 0.0213(18) -0.0031(15) -0.0011(15) 0.0094(16)
C304 0.041(2) 0.033(2) 0.0254(19) -0.0012(16) -0.0003(16) 0.0105(17)
C305 0.044(2) 0.0321(19) 0.031(2) -0.0041(16) -0.0041(17) 0.0139(18)
C306 0.038(2) 0.0342(19) 0.031(2) -0.0039(16) 0.0009(16) 0.0139(17)
O5 0.0471(18) 0.0360(16) 0.0357(17) 0.0080(13) 0.0103(14) 0.0159(14)
C311 0.055(3) 0.046(3) 0.047(3) 0.005(2) 0.010(2) 0.024(2)
C312 0.074(4) 0.058(3) 0.097(5) 0.024(3) 0.036(3) 0.042(3)
C313 0.062(4) 0.075(4) 0.075(4) 0.007(3) 0.009(3) 0.026(3)
C314 0.064(4) 0.085(4) 0.078(5) 0.001(4) 0.010(3) 0.028(3)
C315 0.100(6) 0.076(4) 0.092(6) -0.001(4) 0.032(5) 0.013(4)
C316 0.105(7) 0.096(5) 0.085(6) -0.013(4) -0.002(5) 0.051(5)
O6 0.053(2) 0.0390(17) 0.053(2) 0.0041(15) 0.0086(17) 0.0227(16)
C321 0.063(3) 0.040(2) 0.060(3) 0.009(2) 0.009(3) 0.023(2)
C322 0.113(6) 0.058(4) 0.129(6) 0.032(4) 0.041(5) 0.055(4)
C323 0.168(12) 0.093(9) 0.219(14) 0.039(10) 0.104(10) 0.089(9)
C324 0.171(14) 0.122(12) 0.263(19) 0.010(13) 0.071(13) 0.107(11)
C325 0.172(14) 0.178(17) 0.32(2) -0.001(18) 0.080(16) 0.112(13)
C326 0.21(3) 0.24(3) 0.33(3) -0.06(3) 0.12(2) 0.08(2)
C23C 0.114(10) 0.054(7) 0.115(9) 0.015(6) 0.008(8) 0.049(7)
C24C 0.138(10) 0.073(9) 0.116(8) -0.003(8) 0.008(11) 0.057(9)
C25C 0.140(11) 0.114(12) 0.118(12) 0.022(11) -0.009(10) 0.061(9)
C26C 0.163(15) 0.19(2) 0.23(2) 0.01(2) -0.01(2) 0.106(16)
N5 0.0369(17) 0.0273(16) 0.0167(13) -0.0003(11) -0.0036(12) 0.0118(14)
B1 0.044(2) 0.0280(18) 0.0165(16) 0.0005(15) -0.0015(15) 0.0133(16)
C11 0.043(2) 0.0288(17) 0.0163(16) 0.0001(13) -0.0068(14) 0.0106(15)
C12 0.051(2) 0.0295(18) 0.0161(17) -0.0001(14) -0.0033(15) 0.0137(17)
F1 0.0557(16) 0.0356(13) 0.0242(12) 0.0065(10) 0.0075(11) 0.0171(12)
C13 0.054(3) 0.0257(18) 0.0225(19) 0.0024(15) -0.0010(16) 0.0065(17)
F2 0.071(2) 0.0304(13) 0.0281(14) 0.0063(11) 0.0076(13) 0.0113(13)
C14 0.056(3) 0.0260(18) 0.027(2) -0.0006(15) -0.0127(16) 0.0115(18)
F3 0.076(2) 0.0257(12) 0.0366(15) 0.0014(11) -0.0097(14) 0.0154(13)
C15 0.049(2) 0.032(2) 0.033(2) -0.0033(16) -0.0132(16) 0.0153(18)
F4 0.0600(18) 0.0374(14) 0.0451(16) -0.0051(12) -0.0109(13) 0.0245(14)
C16 0.042(2) 0.0338(19) 0.0215(18) -0.0007(15) -0.0066(15) 0.0139(17)
F5 0.0407(14) 0.0369(14) 0.0364(14) 0.0003(11) -0.0015(11) 0.0151(12)
C21 0.043(2) 0.0324(17) 0.0179(16) -0.0017(14) -0.0027(15) 0.0136(16)
C22 0.044(2) 0.039(2) 0.0165(17) -0.0011(15) -0.0002(14) 0.0146(18)
F6 0.0564(17) 0.0407(14) 0.0207(12) 0.0044(10) -0.0044(11) 0.0165(13)
C23 0.043(2) 0.049(2) 0.026(2) -0.0007(17) -0.0052(17) 0.0160(18)
F7 0.0514(17) 0.066(2) 0.0286(14) 0.0012(13) -0.0119(12) 0.0176(16)
C24 0.043(2) 0.047(2) 0.025(2) -0.0076(17) -0.0056(17) 0.0077(19)
F8 0.0504(18) 0.0560(19) 0.0460(18) -0.0081(15) -0.0166(14) 0.0022(15)
C25 0.045(2) 0.038(2) 0.027(2) -0.0013(16) -0.0010(16) 0.0116(18)
F9 0.0533(17) 0.0332(14) 0.0450(17) -0.0007(12) -0.0024(14) 0.0045(13)
C26 0.044(2) 0.0345(18) 0.0209(18) -0.0021(15) -0.0021(15) 0.0144(16)
F10 0.0553(17) 0.0324(13) 0.0296(13) 0.0038(10) -0.0072(12) 0.0130(12)
C31 0.049(2) 0.0316(19) 0.0192(17) 0.0081(13) 0.0084(14) 0.0182(17)
C32 0.058(2) 0.040(2) 0.0234(19) 0.0054(15) 0.0026(17) 0.027(2)
F11 0.0690(19) 0.0492(17) 0.0273(13) -0.0072(12) -0.0028(12) 0.0308(15)
C33 0.073(3) 0.046(3) 0.027(2) 0.0058(17) 0.0104(19) 0.038(2)
F12 0.103(3) 0.079(2) 0.0361(16) -0.0027(15) 0.0056(17) 0.066(2)
C34 0.064(3) 0.058(3) 0.033(2) 0.0152(17) 0.0135(18) 0.042(2)
F13 0.083(2) 0.099(3) 0.0419(18) 0.0125(18) 0.0169(17) 0.068(2)
C35 0.057(2) 0.042(2) 0.029(2) 0.0124(16) 0.0089(17) 0.028(2)
F14 0.0468(16) 0.063(2) 0.0498(18) 0.0108(14) 0.0029(13) 0.0291(15)
C36 0.047(2) 0.034(2) 0.0267(19) 0.0095(15) 0.0069(16) 0.0213(18)
F15 0.0431(14) 0.0297(12) 0.0367(14) -0.0024(10) -0.0030(11) 0.0137(11)
N9 0.0441(18) 0.0312(16) 0.0229(15) 0.0001(13) -0.0079(13) 0.0141(14)
C71 0.060(3) 0.0292(19) 0.0195(17) -0.0066(14) -0.0077(17) 0.018(2)
C72 0.057(3) 0.0311(19) 0.0232(18) -0.0019(15) -0.0094(18) 0.0144(18)
C73 0.044(2) 0.042(2) 0.0188(17) 0.0037(16) -0.0008(15) 0.0122(18)
C74 0.049(2) 0.043(2) 0.0173(16) 0.0027(16) -0.0028(16) 0.0162(19)
C75 0.045(2) 0.038(2) 0.048(2) 0.0031(19) -0.0117(18) 0.019(2)
C76 0.054(3) 0.041(2) 0.035(2) 0.0030(19) -0.0142(19) 0.021(2)
Mo2 0.03324(18) 0.02136(16) 0.02026(16) -0.00034(12) -0.00191(12) 0.00901(13)
N6 0.0424(19) 0.0253(14) 0.0200(14) -0.0024(11) -0.0046(13) 0.0132(14)
C401 0.037(2) 0.0209(15) 0.0239(17) -0.0018(13) -0.0078(14) 0.0072(15)
C402 0.040(2) 0.0266(17) 0.0238(18) -0.0042(14) -0.0050(15) 0.0106(16)
C403 0.045(2) 0.0237(17) 0.0272(19) -0.0033(15) -0.0106(16) 0.0102(16)
C404 0.049(2) 0.0230(18) 0.027(2) 0.0003(15) -0.0039(16) 0.0070(17)
C405 0.041(2) 0.030(2) 0.032(2) -0.0014(16) -0.0015(16) 0.0055(17)
C406 0.040(2) 0.0236(17) 0.033(2) -0.0014(15) -0.0041(15) 0.0106(16)
O7 0.0546(19) 0.0287(15) 0.0383(18) 0.0006(13) -0.0118(14) 0.0175(14)
C411 0.050(3) 0.029(2) 0.063(3) -0.001(2) -0.009(2) 0.015(2)
C412 0.067(4) 0.040(3) 0.096(5) 0.001(4) -0.007(4) 0.030(3)
C413 0.092(6) 0.067(5) 0.097(5) 0.003(4) -0.017(5) 0.046(5)
C414 0.121(7) 0.079(6) 0.074(5) -0.003(4) -0.008(5) 0.066(6)
C415 0.163(10) 0.106(7) 0.067(5) -0.006(5) -0.014(6) 0.092(8)
C416 0.237(16) 0.149(12) 0.106(9) -0.043(9) -0.073(10) 0.138(13)
C12D 0.071(8) 0.035(8) 0.099(12) 0.000(9) -0.002(10) 0.027(7)
C13D 0.082(9) 0.079(11) 0.170(15) 0.009(12) 0.004(12) 0.051(8)
C14D 0.111(17) 0.090(15) 0.24(2) 0.009(17) -0.026(19) 0.067(13)
C15D 0.16(2) 0.080(15) 0.28(3) 0.01(2) -0.04(3) 0.058(18)
C16D 0.19(4) 0.13(3) 0.33(5) -0.06(3) -0.01(4) 0.09(3)
O8 0.058(2) 0.0360(18) 0.052(2) 0.0082(16) 0.0152(17) 0.0141(16)
C421 0.066(4) 0.055(3) 0.084(4) 0.011(3) 0.020(3) 0.029(3)
C422 0.089(8) 0.094(9) 0.099(7) 0.017(7) 0.045(7) 0.044(6)
C423 0.134(10) 0.110(10) 0.104(8) 0.033(9) 0.043(7) 0.055(9)
C424 0.133(11) 0.139(12) 0.089(9) 0.022(9) 0.040(8) 0.058(9)
C425 0.136(10) 0.149(12) 0.136(12) 0.014(11) 0.030(10) 0.068(9)
C426 0.147(13) 0.21(2) 0.25(2) 0.02(2) 0.025(19) 0.093(15)
C22D 0.067(8) 0.097(10) 0.121(11) 0.012(9) -0.002(7) 0.033(7)
C23D 0.108(11) 0.123(13) 0.193(17) 0.017(12) -0.030(11) 0.067(9)
C24D 0.133(14) 0.146(16) 0.25(2) 0.007(15) -0.072(14) 0.082(11)
C25D 0.175(18) 0.19(2) 0.27(3) -0.025(18) -0.101(17) 0.095(16)
C26D 0.25(3) 0.25(4) 0.35(4) -0.06(3) -0.10(3) 0.01(2)
N7 0.0350(16) 0.0337(17) 0.0183(14) 0.0002(12) -0.0015(12) 0.0104(13)
C501 0.0331(17) 0.0317(18) 0.0198(17) -0.0011(14) 0.0008(14) 0.0113(15)
C502 0.0355(19) 0.0308(18) 0.0252(19) 0.0000(15) -0.0016(15) 0.0110(15)
C503 0.0332(19) 0.0299(17) 0.0234(18) -0.0011(14) 0.0020(15) 0.0088(15)
C504 0.035(2) 0.0353(18) 0.0240(19) -0.0003(15) -0.0005(15) 0.0110(16)
C505 0.040(2) 0.0332(18) 0.0206(18) 0.0006(15) -0.0008(15) 0.0146(17)
C506 0.0361(19) 0.0274(18) 0.0215(18) 0.0003(14) 0.0010(14) 0.0082(15)
O9 0.0333(15) 0.0313(14) 0.0340(16) -0.0001(12) -0.0024(12) 0.0061(12)
C511 0.034(2) 0.0344(19) 0.026(2) -0.0013(16) -0.0021(16) 0.0053(16)
C512 0.040(2) 0.033(2) 0.040(2) -0.0016(18) 0.0008(19) 0.0098(17)
C513 0.044(2) 0.0293(19) 0.034(2) -0.0029(17) -0.0039(18) 0.0052(17)
C514 0.056(3) 0.034(2) 0.045(3) 0.003(2) -0.009(2) 0.010(2)
C515 0.056(3) 0.031(2) 0.050(3) -0.001(2) -0.006(2) 0.005(2)
C516 0.058(3) 0.046(3) 0.051(3) -0.005(2) -0.014(3) 0.010(3)
O10 0.0479(18) 0.0382(16) 0.0310(16) 0.0058(13) -0.0044(14) 0.0162(15)
C521 0.050(3) 0.058(3) 0.041(3) 0.008(2) -0.014(2) 0.019(2)
C522 0.080(5) 0.079(4) 0.094(5) 0.022(4) -0.037(4) 0.035(4)
C523 0.166(9) 0.096(5) 0.173(10) -0.003(5) -0.048(8) 0.074(7)
C524 0.267(14) 0.103(6) 0.232(13) 0.011(7) -0.055(12) 0.099(9)
C525 0.352(18) 0.108(7) 0.290(19) -0.012(10) -0.035(18) 0.101(12)
C526 0.47(3) 0.31(3) 0.34(3) -0.16(2) -0.03(3) 0.00(3)
N8 0.0398(18) 0.0276(16) 0.0404(18) 0.0063(14) 0.0001(15) 0.0153(15)
C601 0.040(4) 0.035(4) 0.031(3) 0.014(2) 0.007(3) 0.022(3)
C602 0.041(4) 0.032(4) 0.030(4) 0.007(2) 0.007(3) 0.021(3)
C603 0.047(3) 0.028(3) 0.035(4) 0.007(2) 0.008(3) 0.020(3)
C604 0.052(3) 0.039(4) 0.032(4) 0.008(3) 0.010(3) 0.031(3)
C605 0.043(3) 0.050(5) 0.032(4) 0.010(3) 0.013(3) 0.024(3)
C606 0.041(4) 0.038(4) 0.034(4) 0.009(3) 0.000(3) 0.020(3)
O11 0.054(3) 0.034(4) 0.038(3) -0.005(3) 0.006(3) 0.022(3)
C611 0.060(4) 0.043(4) 0.050(5) -0.013(3) -0.002(4) 0.030(4)
C612 0.073(5) 0.045(5) 0.047(5) -0.015(4) -0.018(4) 0.037(4)
C613 0.060(5) 0.065(6) 0.041(5) 0.008(4) 0.001(4) 0.033(4)
C614 0.061(5) 0.073(6) 0.056(6) 0.011(4) -0.010(5) 0.035(5)
C615 0.092(9) 0.069(6) 0.075(8) -0.002(5) -0.011(7) 0.037(6)
C616 0.20(2) 0.068(7) 0.18(2) -0.028(10) -0.066(18) 0.018(13)
O12 0.051(3) 0.057(4) 0.058(4) 0.010(3) 0.007(3) 0.033(3)
C621 0.043(4) 0.056(5) 0.067(6) 0.021(4) -0.001(4) 0.030(4)
C622 0.051(4) 0.063(6) 0.083(7) 0.013(5) 0.017(5) 0.033(4)
C623 0.046(4) 0.081(7) 0.090(7) 0.026(6) 0.003(5) 0.032(5)
C624 0.053(5) 0.104(8) 0.087(7) 0.024(6) -0.005(5) 0.038(5)
C625 0.065(7) 0.122(9) 0.120(9) 0.015(8) -0.026(7) 0.038(7)
C626 0.102(14) 0.124(11) 0.18(2) -0.028(16) -0.049(15) 0.048(9)
C01F 0.041(4) 0.027(4) 0.053(5) 0.010(3) 0.011(4) 0.013(3)
C02F 0.043(4) 0.028(4) 0.054(5) 0.005(3) 0.005(4) 0.016(4)
C03F 0.048(4) 0.027(4) 0.054(5) 0.009(3) 0.012(4) 0.016(3)
C04F 0.048(4) 0.043(5) 0.062(7) 0.013(4) 0.015(4) 0.022(3)
C05F 0.041(3) 0.041(4) 0.068(5) 0.017(4) 0.012(4) 0.018(3)
C06F 0.039(4) 0.035(5) 0.063(7) 0.014(4) 0.006(4) 0.015(4)
O11F 0.059(4) 0.034(3) 0.067(5) -0.005(3) 0.015(3) 0.016(3)
C11F 0.056(4) 0.050(7) 0.070(7) -0.009(6) -0.009(5) 0.017(5)
C12F 0.071(7) 0.070(7) 0.091(8) -0.030(6) 0.002(7) 0.016(5)
C13F 0.100(8) 0.072(7) 0.093(8) -0.027(6) -0.006(7) 0.032(6)
C14F 0.147(14) 0.092(10) 0.128(13) -0.053(9) -0.031(11) 0.050(9)
C15F 0.23(2) 0.172(18) 0.150(16) -0.017(13) -0.085(14) 0.018(16)
C16F 0.25(3) 0.21(3) 0.19(2) 0.00(2) -0.111(18) -0.02(2)
O12F 0.039(3) 0.063(5) 0.098(7) 0.018(5) 0.006(4) 0.026(3)
C21F 0.044(4) 0.056(6) 0.095(7) 0.025(5) 0.010(5) 0.028(4)
C22F 0.042(4) 0.077(8) 0.104(8) 0.023(6) 0.008(5) 0.031(5)
C23F 0.055(5) 0.083(8) 0.107(9) 0.022(9) -0.002(7) 0.035(5)
C24F 0.059(6) 0.105(8) 0.118(9) 0.025(7) -0.010(6) 0.029(6)
C25F 0.071(10) 0.105(11) 0.135(10) 0.009(9) -0.019(8) 0.035(9)
C26F 0.150(18) 0.126(14) 0.145(17) 0.009(11) -0.018(16) 0.078(14)
N10 0.0375(18) 0.0168(14) 0.0237(13) -0.0004(11) 0.0019(12) 0.0078(13)
B2 0.042(2) 0.0237(17) 0.0220(17) -0.0016(15) 0.0016(16) 0.0075(16)
C41 0.036(2) 0.0245(16) 0.0209(17) -0.0011(13) -0.0059(14) 0.0051(14)
C42 0.043(2) 0.0256(18) 0.0233(18) 0.0013(14) -0.0063(15) 0.0062(16)
F16 0.0493(16) 0.0350(13) 0.0275(13) 0.0044(10) 0.0066(11) 0.0113(12)
C43 0.048(2) 0.0277(19) 0.0236(19) 0.0044(15) -0.0079(16) 0.0038(16)
F17 0.0562(17) 0.0357(14) 0.0283(13) 0.0097(11) -0.0008(12) 0.0043(13)
C44 0.052(2) 0.0235(18) 0.030(2) 0.0023(15) -0.0163(16) 0.0067(17)
F18 0.073(2) 0.0323(14) 0.0456(17) 0.0096(12) -0.0161(15) 0.0171(14)
C45 0.052(2) 0.0269(18) 0.0285(19) -0.0070(14) -0.0177(16) 0.0135(18)
F19 0.0623(18) 0.0369(14) 0.0455(16) -0.0042(12) -0.0172(14) 0.0255(14)
C46 0.044(2) 0.0258(17) 0.0192(17) -0.0013(14) -0.0099(14) 0.0086(16)
F20 0.0467(15) 0.0324(13) 0.0300(13) -0.0039(10) -0.0029(11) 0.0158(12)
C51 0.0411(19) 0.0261(17) 0.0238(18) -0.0061(14) 0.0036(15) 0.0050(15)
C52 0.041(2) 0.039(2) 0.0171(18) -0.0060(15) -0.0007(15) 0.0030(17)
F21 0.0480(16) 0.0455(15) 0.0222(12) 0.0049(11) -0.0079(11) 0.0034(12)
C53 0.043(2) 0.054(2) 0.0184(19) -0.0080(17) 0.0001(16) 0.0006(18)
F22 0.0444(17) 0.095(3) 0.0251(14) 0.0044(15) -0.0074(12) 0.0001(17)
C54 0.047(2) 0.049(2) 0.025(2) -0.0148(17) 0.0071(17) -0.0054(19)
F23 0.0486(17) 0.066(2) 0.0399(17) -0.0191(16) 0.0062(14) -0.0186(16)
C55 0.055(2) 0.0282(19) 0.039(2) -0.0087(17) 0.0181(18) 0.0018(18)
F24 0.066(2) 0.0252(13) 0.065(2) -0.0047(13) 0.0265(17) -0.0016(13)
C56 0.049(2) 0.0267(18) 0.033(2) -0.0045(16) 0.0100(17) 0.0089(16)
F25 0.0550(17) 0.0281(13) 0.064(2) 0.0090(13) 0.0173(14) 0.0167(13)
C61 0.049(2) 0.0263(18) 0.0274(19) 0.0038(14) 0.0103(16) 0.0131(16)
C62 0.064(2) 0.032(2) 0.029(2) 0.0044(15) 0.0148(18) 0.019(2)
F26 0.0661(18) 0.0377(15) 0.0367(15) -0.0141(12) 0.0067(14) 0.0097(14)
C63 0.082(3) 0.040(3) 0.044(3) 0.0035(19) 0.025(2) 0.028(2)
F27 0.119(3) 0.053(2) 0.059(2) -0.0129(16) 0.032(2) 0.039(2)
C64 0.082(3) 0.052(3) 0.053(3) 0.0128(19) 0.032(2) 0.041(3)
F28 0.112(3) 0.087(3) 0.083(3) 0.014(2) 0.050(3) 0.070(3)
C65 0.059(2) 0.052(3) 0.046(3) 0.0139(19) 0.019(2) 0.032(2)
F29 0.0633(19) 0.075(2) 0.062(2) 0.0201(17) 0.0202(16) 0.0426(18)
C66 0.054(2) 0.035(2) 0.031(2) 0.0077(16) 0.0105(18) 0.0216(19)
F30 0.0461(15) 0.0413(15) 0.0396(15) 0.0006(11) 0.0045(12) 0.0170(13)

loop_
_atom_type_symbol
_atom_type_description
_atom_type_scat_dispersion_real
_atom_type_scat_dispersion_imag
_atom_type_scat_source
C C 0.0033 0.0016 'International Tables Vol C Tables 4.2.6.8 and 6.1.1.4'
H H 0.0000 0.0000 'International Tables Vol C Tables 4.2.6.8 and 6.1.1.4'
B B 0.0013 0.0007 'International Tables Vol C Tables 4.2.6.8 and 6.1.1.4'
N N 0.0061 0.0033 'International Tables Vol C Tables 4.2.6.8 and 6.1.1.4'
O O 0.0106 0.0060 'International Tables Vol C Tables 4.2.6.8 and 6.1.1.4'
F F 0.0171 0.0103 'International Tables Vol C Tables 4.2.6.8 and 6.1.1.4'
Mo Mo -1.6832 0.6857 'International Tables Vol C Tables 4.2.6.8 and 6.1.1.4'

loop_
_geom_angle_atom_site_label_1
_geom_angle_atom_site_label_2
_geom_angle_atom_site_label_3
_geom_angle
C2 N4 C6 111.5(4)
C2 N4 C4 111.7(4)
C6 N4 C4 112.1(4)
C2 N4 Mo1 108.2(3)
C6 N4 Mo1 106.6(2)
C4 N4 Mo1 106.3(2)
N1 C1 C2 108.1(4)
N1 C1 H1A 110.1
C2 C1 H1A 110.1
N1 C1 H1B 110.1
C2 C1 H1B 110.1
H1A C1 H1B 108.4
N4 C2 C1 107.9(4)
N4 C2 H2A 110.1
C1 C2 H2A 110.1
N4 C2 H2B 110.1
C1 C2 H2B 110.1
H2A C2 H2B 108.4
N2 C3 C4 107.6(4)
N2 C3 H3A 110.2
C4 C3 H3A 110.2
N2 C3 H3B 110.2
C4 C3 H3B 110.2
H3A C3 H3B 108.5
N4 C4 C3 108.0(4)
N4 C4 H4A 110.1
C3 C4 H4A 110.1
N4 C4 H4B 110.1
C3 C4 H4B 110.1
H4A C4 H4B 108.4
N3 C5 C6 108.6(4)
N3 C5 H5A 110.0
C6 C5 H5A 110.0
N3 C5 H5B 110.0
C6 C5 H5B 110.0
H5A C5 H5B 108.4
N4 C6 C5 109.0(3)
N4 C6 H6A 109.9
C5 C6 H6A 109.9
N4 C6 H6B 109.9
C5 C6 H6B 109.9
H6A C6 H6B 108.3
N5 Mo1 N2 102.36(15)
N5 Mo1 N1 103.74(16)
N2 Mo1 N1 113.92(16)
N5 Mo1 N3 104.57(15)
N2 Mo1 N3 115.48(16)
N1 Mo1 N3 114.64(15)
N5 Mo1 N4 178.31(14)
N2 Mo1 N4 76.93(13)
N1 Mo1 N4 75.26(14)
N3 Mo1 N4 77.11(13)
C101 N1 C1 114.1(3)
C101 N1 Mo1 127.3(3)
C1 N1 Mo1 118.6(3)
C102 C101 C106 120.3(4)
C102 C101 N1 121.7(4)
C106 C101 N1 117.9(4)
C101 C102 C103 119.6(4)
C101 C102 H102 120.2
C103 C102 H102 120.2
O1 C103 C102 115.6(4)
O1 C103 C104 123.6(4)
C102 C103 C104 120.8(4)
C105 C104 C103 118.0(4)
C105 C104 H104 121.0
C103 C104 H104 121.0
O2 C105 C104 123.4(4)
O2 C105 C106 115.2(4)
C104 C105 C106 121.4(4)
C105 C106 C101 119.7(4)
C105 C106 H106 120.1
C101 C106 H106 120.1
C103 O1 C111 118.1(4)
O1 C111 C112 107.5(4)
O1 C111 H11A 110.2
C112 C111 H11A 110.2
O1 C111 H11B 110.2
C112 C111 H11B 110.2
H11A C111 H11B 108.5
C111 C112 C113 112.1(4)
C111 C112 H11C 109.2
C113 C112 H11C 109.2
C111 C112 H11D 109.2
C113 C112 H11D 109.2
H11C C112 H11D 107.9
C112 C113 C114 111.7(4)
C112 C113 H11E 109.3
C114 C113 H11E 109.3
C112 C113 H11F 109.3
C114 C113 H11F 109.3
H11E C113 H11F 107.9
C115 C114 C113 115.2(5)
C115 C114 H11G 108.5
C113 C114 H11G 108.5
C115 C114 H11H 108.5
C113 C114 H11H 108.5
H11G C114 H11H 107.5
C116 C115 C114 128.3(5)
C116 C115 H115 115.8
C114 C115 H115 115.8
C115 C116 H11I 120.0
C115 C116 H11J 120.0
H11I C116 H11J 120.0
C105 O2 C121 119.2(4)
O2 C121 C122 107.8(5)
O2 C121 C22A 103.9(12)
C122 C121 C22A 22.9(11)
O2 C121 H21Z 110.1
C122 C121 H21Z 110.1
C22A C121 H21Z 91.4
O2 C121 H21Y 110.1
C122 C121 H21Y 110.1
C22A C121 H21Y 130.7
H21Z C121 H21Y 108.5
O2 C121 H21X 111.0
C122 C121 H21X 126.7
C22A C121 H21X 111.0
H21Z C121 H21X 21.1
H21Y C121 H21X 89.1
O2 C121 H21W 111.0
C122 C121 H21W 88.9
C22A C121 H21W 111.0
H21Z C121 H21W 125.8
H21Y C121 H21W 22.8
H21X C121 H21W 109.0
C123 C122 C121 114.6(7)
C123 C122 H12A 108.6
C121 C122 H12A 108.6
C123 C122 H12B 108.6
C121 C122 H12B 108.6
H12A C122 H12B 107.6
C122 C123 C124 118.2(8)
C122 C123 H12C 107.8
C124 C123 H12C 107.8
C122 C123 H12D 107.8
C124 C123 H12D 107.8
H12C C123 H12D 107.1
C125 C124 C123 112.6(8)
C125 C124 H12E 109.1
C123 C124 H12E 109.1
C125 C124 H12F 109.1
C123 C124 H12F 109.1
H12E C124 H12F 107.8
C126 C125 C124 126.3(13)
C126 C125 H125 116.9
C124 C125 H125 116.9
C125 C126 H12G 120.0
C125 C126 H12H 120.0
H12G C126 H12H 120.0
C23A C22A C121 114.8(18)
C23A C22A H22A 108.6
C121 C22A H22A 108.6
C23A C22A H22B 108.6
C121 C22A H22B 108.6
H22A C22A H22B 107.5
C22A C23A C24A 112.3(18)
C22A C23A H23A 109.2
C24A C23A H23A 109.2
C22A C23A H23B 109.2
C24A C23A H23B 109.1
H23A C23A H23B 107.9
C25A C24A C23A 117.9(17)
C25A C24A H24A 107.8
C23A C24A H24A 107.8
C25A C24A H24B 107.8
C23A C24A H24B 107.8
H24A C24A H24B 107.2
C26A C25A C24A 129(2)
C26A C25A H25A 115.5
C24A C25A H25A 115.5
C25A C26A H26A 120.0
C25A C26A H26B 120.0
H26A C26A H26B 120.0
C201 N2 C3 111.1(3)
C201 N2 Mo1 129.9(3)
C3 N2 Mo1 117.4(3)
C202 C201 C206 121.5(4)
C202 C201 N2 119.0(4)
C206 C201 N2 119.3(4)
C201 C202 C203 119.8(4)
C201 C202 H202 120.1
C203 C202 H202 120.1
O3 C203 C204 115.8(4)
O3 C203 C202 124.2(4)
C204 C203 C202 120.0(4)
C205 C204 C203 119.7(4)
C205 C204 H204 120.1
C203 C204 H204 120.1
O4 C205 C204 114.6(4)
O4 C205 C206 123.8(5)
C204 C205 C206 121.5(4)
C201 C206 C205 117.5(4)
C201 C206 H206 121.3
C205 C206 H206 121.3
C203 O3 C211 117.7(4)
O3 C211 C212 108.3(7)
O3 C211 C12B 107.2(10)
C212 C211 C12B 11(2)
O3 C211 H11Z 110.0
C212 C211 H11Z 110.0
C12B C211 H11Z 119.9
O3 C211 H11Y 110.0
C212 C211 H11Y 110.0
C12B C211 H11Y 100.7
H11Z C211 H11Y 108.4
O3 C211 H11X 110.3
C212 C211 H11X 99.9
C12B C211 H11X 110.3
H11Z C211 H11X 11.2
H11Y C211 H11X 117.6
O3 C211 H11W 110.3
C212 C211 H11W 119.0
C12B C211 H11W 110.3
H11Z C211 H11W 98.8
H11Y C211 H11W 10.7
H11X C211 H11W 108.5
C213 C212 C211 112.3(10)
C213 C212 H21A 109.1
C211 C212 H21A 109.1
C213 C212 H21B 109.1
C211 C212 H21B 109.1
H21A C212 H21B 107.9
C212 C213 C214 112.2(10)
C212 C213 H21C 109.2
C214 C213 H21C 109.2
C212 C213 H21D 109.2
C214 C213 H21D 109.2
H21C C213 H21D 107.9
C215 C214 C213 116.6(10)
C215 C214 H21E 108.1
C213 C214 H21E 108.1
C215 C214 H21F 108.1
C213 C214 H21F 108.1
H21E C214 H21F 107.3
C216 C215 C214 126.4(13)
C216 C215 H215 116.8
C214 C215 H215 116.8
C215 C216 H21G 120.0
C215 C216 H21H 120.0
H21G C216 H21H 120.0
C13B C12B C211 110.6(14)
C13B C12B H12I 109.5
C211 C12B H12I 109.5
C13B C12B H12J 109.5
C211 C12B H12J 109.5
H12I C12B H12J 108.1
C12B C13B C14B 115.3(15)
C12B C13B H13A 108.5
C14B C13B H13A 108.5
C12B C13B H13B 108.5
C14B C13B H13B 108.5
H13A C13B H13B 107.5
C15B C14B C13B 115.0(15)
C15B C14B H14A 108.5
C13B C14B H14A 108.5
C15B C14B H14B 108.5
C13B C14B H14B 108.5
H14A C14B H14B 107.5
C16B C15B C14B 129(2)
C16B C15B H15B 115.7
C14B C15B H15B 115.7
C15B C16B H16A 120.0
C15B C16B H16B 120.0
H16A C16B H16B 120.0
C205 O4 C221 120.3(4)
C205 O4 C21B 116.4(12)
C221 O4 C21B 15(2)
O4 C221 C222 105.7(5)
O4 C221 H22C 110.6
C222 C221 H22C 110.6
O4 C221 H22D 110.6
C222 C221 H22D 110.6
H22C C221 H22D 108.7
C223 C222 C221 112.5(6)
C223 C222 H22L 109.1
C221 C222 H22L 109.1
C223 C222 H22M 109.1
C221 C222 H22M 109.1
H22L C222 H22M 107.8
C222 C223 C224 112.2(7)
C222 C223 H22E 109.2
C224 C223 H22E 109.2
C222 C223 H22F 109.2
C224 C223 H22F 109.2
H22E C223 H22F 107.9
C225 C224 C223 115.3(9)
C225 C224 H22G 108.4
C223 C224 H22G 108.4
C225 C224 H22H 108.4
C223 C224 H22H 108.4
H22G C224 H22H 107.5
C226 C225 C224 127.5(15)
C226 C225 H225 116.3
C224 C225 H225 116.3
C225 C226 H22I 120.0
C225 C226 H22J 120.0
H22I C226 H22J 120.0
O4 C21B C22B 114.7(18)
O4 C21B H21I 108.6
C22B C21B H21I 108.6
O4 C21B H21J 108.6
C22B C21B H21J 108.6
H21I C21B H21J 107.6
C23B C22B C21B 116(2)
C23B C22B H22K 108.4
C21B C22B H22K 108.4
C23B C22B H22Z 108.4
C21B C22B H22Z 108.4
H22K C22B H22Z 107.4
C22B C23B C24B 115(2)
C22B C23B H23C 108.5
C24B C23B H23C 108.5
C22B C23B H23D 108.5
C24B C23B H23D 108.5
H23C C23B H23D 107.5
C25B C24B C23B 117(2)
C25B C24B H24C 108.0
C23B C24B H24C 108.0
C25B C24B H24D 108.0
C23B C24B H24D 108.0
H24C C24B H24D 107.2
C26B C25B C24B 130(3)
C26B C25B H25B 115.1
C24B C25B H25B 115.1
C25B C26B H26C 120.0
C25B C26B H26D 120.0
H26C C26B H26D 120.0
C301 N3 C5 111.2(3)
C301 N3 Mo1 131.3(3)
C5 N3 Mo1 116.6(3)
C306 C301 C302 120.2(4)
C306 C301 N3 120.2(4)
C302 C301 N3 119.4(4)
C303 C302 C301 118.5(4)
C303 C302 H302 120.8
C301 C302 H302 120.8
O5 C303 C304 114.6(4)
O5 C303 C302 123.8(4)
C304 C303 C302 121.6(4)
C303 C304 C305 119.0(4)
C303 C304 H304 120.5
C305 C304 H304 120.5
O6 C305 C306 115.4(4)
O6 C305 C304 124.3(4)
C306 C305 C304 120.3(4)
C301 C306 C305 120.3(4)
C301 C306 H306 119.8
C305 C306 H306 119.8
C303 O5 C311 119.2(4)
O5 C311 C312 107.0(4)
O5 C311 H31A 110.3
C312 C311 H31A 110.3
O5 C311 H31B 110.3
C312 C311 H31B 110.3
H31A C311 H31B 108.6
C313 C312 C311 115.9(6)
C313 C312 H31C 108.3
C311 C312 H31C 108.3
C313 C312 H31D 108.3
C311 C312 H31D 108.3
H31C C312 H31D 107.4
C312 C313 C314 115.4(6)
C312 C313 H31E 108.4
C314 C313 H31E 108.4
C312 C313 H31F 108.4
C314 C313 H31F 108.4
H31E C313 H31F 107.5
C315 C314 C313 113.0(7)
C315 C314 H31G 109.0
C313 C314 H31G 109.0
C315 C314 H31H 109.0
C313 C314 H31H 109.0
H31G C314 H31H 107.8
C316 C315 C314 128.6(11)
C316 C315 H315 115.7
C314 C315 H315 115.7
C315 C316 H31I 120.0
C315 C316 H31J 120.0
H31I C316 H31J 120.0
C305 O6 C321 118.8(4)
O6 C321 C322 109.9(5)
O6 C321 H32A 109.7
C322 C321 H32A 109.7
O6 C321 H32B 109.7
C322 C321 H32B 109.7
H32A C321 H32B 108.2
C323 C322 C23C 121.6(11)
C323 C322 C321 124.0(9)
C23C C322 C321 114.3(9)
C323 C322 H22W 106.3
C23C C322 H22W 49.4
C321 C322 H22W 106.3
C323 C322 H22Y 106.3
C23C C322 H22Y 57.2
C321 C322 H22Y 106.3
H22W C322 H22Y 106.4
C323 C322 H22X 57.4
C23C C322 H22X 108.7
C321 C322 H22X 108.7
H22W C322 H22X 144.5
H22Y C322 H22X 57.7
C323 C322 H22U 50.2
C23C C322 H22U 108.7
C321 C322 H22U 108.7
H22W C322 H22U 65.7
H22Y C322 H22U 144.9
H22X C322 H22U 107.6
C322 C323 C324 117.5(15)
C322 C323 H32C 107.9
C324 C323 H32C 107.9
C322 C323 H32D 107.9
C324 C323 H32D 107.9
H32C C323 H32D 107.2
C325 C324 C323 118.8(16)
C325 C324 H32E 107.6
C323 C324 H32E 107.6
C325 C324 H32F 107.6
C323 C324 H32F 107.6
H32E C324 H32F 107.0
C326 C325 C324 134(3)
C326 C325 H325 113.1
C324 C325 H325 113.1
C325 C326 H32G 120.0
C325 C326 H32H 120.0
H32G C326 H32H 120.0
C322 C23C C24C 120.2(13)
C322 C23C H23E 107.3
C24C C23C H23E 107.3
C322 C23C H23F 107.3
C24C C23C H23F 107.3
H23E C23C H23F 106.9
C25C C24C C23C 113.7(16)
C25C C24C H24E 108.8
C23C C24C H24E 108.8
C25C C24C H24F 108.8
C23C C24C H24F 108.8
H24E C24C H24F 107.7
C26C C25C C24C 134(2)
C26C C25C H25C 112.8
C24C C25C H25C 112.8
C25C C26C H26E 120.0
C25C C26C H26F 120.0
H26E C26C H26F 120.0
B1 N5 Mo1 178.8(3)
N5 B1 C21 109.2(3)
N5 B1 C31 109.1(3)
C21 B1 C31 111.0(3)
N5 B1 C11 107.2(3)
C21 B1 C11 110.1(3)
C31 B1 C11 110.2(3)
C16 C11 C12 114.1(4)
C16 C11 B1 120.7(4)
C12 C11 B1 124.7(4)
F1 C12 C13 113.9(4)
F1 C12 C11 122.2(4)
C13 C12 C11 123.8(4)
F2 C13 C14 120.6(4)
F2 C13 C12 119.9(4)
C14 C13 C12 119.5(4)
F3 C14 C13 120.6(4)
F3 C14 C15 119.6(4)
C13 C14 C15 119.9(4)
F4 C15 C14 120.5(4)
F4 C15 C16 121.5(4)
C14 C15 C16 118.0(4)
F5 C16 C11 120.3(4)
F5 C16 C15 115.0(4)
C11 C16 C15 124.7(4)
C26 C21 C22 112.4(4)
C26 C21 B1 120.3(4)
C22 C21 B1 126.8(4)
F6 C22 C23 114.6(4)
F6 C22 C21 121.2(4)
C23 C22 C21 124.1(4)
F7 C23 C22 119.6(4)
F7 C23 C24 120.6(4)
C22 C23 C24 119.8(4)
F8 C24 C25 120.8(4)
F8 C24 C23 120.1(4)
C25 C24 C23 119.1(4)
F9 C25 C24 119.7(4)
F9 C25 C26 121.7(4)
C24 C25 C26 118.6(4)
F10 C26 C25 115.1(4)
F10 C26 C21 118.9(4)
C25 C26 C21 125.9(4)
C36 C31 C32 112.3(4)
C36 C31 B1 121.1(4)
C32 C31 B1 125.7(4)
F11 C32 C33 114.4(4)
F11 C32 C31 121.2(4)
C33 C32 C31 124.2(5)
F12 C33 C34 119.8(5)
F12 C33 C32 120.1(5)
C34 C33 C32 120.0(4)
F13 C34 C33 120.1(5)
F13 C34 C35 121.2(5)
C33 C34 C35 118.7(4)
F14 C35 C36 121.5(4)
F14 C35 C34 119.7(4)
C36 C35 C34 118.8(5)
F15 C36 C35 114.8(4)
F15 C36 C31 119.1(4)
C35 C36 C31 125.9(4)
C72 N9 C74 112.4(4)
C72 N9 C76 111.2(4)
C74 N9 C76 112.0(4)
C72 N9 Mo2 106.9(2)
C74 N9 Mo2 107.3(2)
C76 N9 Mo2 106.7(3)
N6 C71 C72 107.8(4)
N6 C71 H71A 110.2
C72 C71 H71A 110.2
N6 C71 H71B 110.2
C72 C71 H71B 110.2
H71A C71 H71B 108.5
N9 C72 C71 108.2(3)
N9 C72 H72A 110.1
C71 C72 H72A 110.1
N9 C72 H72B 110.1
C71 C72 H72B 110.1
H72A C72 H72B 108.4
N7 C73 C74 107.8(3)
N7 C73 H73A 110.1
C74 C73 H73A 110.1
N7 C73 H73B 110.1
C74 C73 H73B 110.1
H73A C73 H73B 108.5
N9 C74 C73 108.7(4)
N9 C74 H74A 110.0
C73 C74 H74A 110.0
N9 C74 H74B 110.0
C73 C74 H74B 110.0
H74A C74 H74B 108.3
N8 C75 C76 109.0(4)
N8 C75 H75A 109.9
C76 C75 H75A 109.9
N8 C75 H75B 109.9
C76 C75 H75B 109.9
H75A C75 H75B 108.3
N9 C76 C75 108.1(4)
N9 C76 H76A 110.1
C75 C76 H76A 110.1
N9 C76 H76B 110.1
C75 C76 H76B 110.1
H76A C76 H76B 108.4
N10 Mo2 N7 103.65(15)
N10 Mo2 N6 102.99(14)
N7 Mo2 N6 115.22(16)
N10 Mo2 N8 104.17(16)
N7 Mo2 N8 113.95(15)
N6 Mo2 N8 114.77(16)
N10 Mo2 N9 178.79(15)
N7 Mo2 N9 75.95(13)
N6 Mo2 N9 76.23(13)
N8 Mo2 N9 77.02(14)
C401 N6 C71 112.5(3)
C401 N6 Mo2 129.4(3)
C71 N6 Mo2 117.7(3)
C406 C401 C402 121.4(3)
C406 C401 N6 119.9(3)
C402 C401 N6 118.6(3)
C401 C402 C403 118.1(4)
C401 C402 H402 121.0
C403 C402 H402 121.0
O7 C403 C404 114.6(4)
O7 C403 C402 124.2(4)
C404 C403 C402 121.2(4)
C405 C404 C403 119.8(4)
C405 C404 H404 120.1
C403 C404 H404 120.1
O8 C405 C404 114.5(4)
O8 C405 C406 125.3(4)
C404 C405 C406 120.2(4)
C401 C406 C405 119.3(4)
C401 C406 H406 120.3
C405 C406 H406 120.3
C403 O7 C411 117.2(4)
O7 C411 C12D 110.3(9)
O7 C411 C412 105.3(5)
C12D C411 C412 12.3(14)
O7 C411 H11S 110.7
C12D C411 H11S 117.2
C412 C411 H11S 110.7
O7 C411 H11T 110.7
C12D C411 H11T 98.4
C412 C411 H11T 110.7
H11S C411 H11T 108.8
O7 C411 H11U 109.6
C12D C411 H11U 109.6
C412 C411 H11U 101.9
H11S C411 H11U 10.1
H11T C411 H11U 117.6
O7 C411 H11V 109.6
C12D C411 H11V 109.6
C412 C411 H11V 121.7
H11S C411 H11V 98.7
H11T C411 H11V 12.1
H11U C411 H11V 108.1
C411 C412 C413 114.7(7)
C411 C412 H41A 108.6
C413 C412 H41A 108.6
C411 C412 H41B 108.6
C413 C412 H41B 108.6
H41A C412 H41B 107.6
C412 C413 C414 114.8(7)
C412 C413 H41C 108.6
C414 C413 H41C 108.6
C412 C413 H41D 108.6
C414 C413 H41D 108.6
H41C C413 H41D 107.5
C415 C414 C413 118.4(8)
C415 C414 H41E 107.7
C413 C414 H41E 107.7
C415 C414 H41F 107.7
C413 C414 H41F 107.7
H41E C414 H41F 107.1
C416 C415 C414 125.4(14)
C416 C415 H415 117.3
C414 C415 H415 117.3
C415 C416 H41G 120.0
C415 C416 H41H 120.0
H41G C416 H41H 120.0
C13D C12D C411 110.8(15)
C13D C12D H12K 109.5
C411 C12D H12K 109.5
C13D C12D H12L 109.5
C411 C12D H12L 109.5
H12K C12D H12L 108.1
C12D C13D C14D 112.4(19)
C12D C13D H13C 109.1
C14D C13D H13C 109.1
C12D C13D H13D 109.1
C14D C13D H13D 109.1
H13C C13D H13D 107.9
C15D C14D C13D 112.5(15)
C15D C14D H14C 109.1
C13D C14D H14C 109.1
C15D C14D H14D 109.1
C13D C14D H14D 109.1
H14C C14D H14D 107.8
C16D C15D C14D 127(2)
C16D C15D H15D 116.6
C14D C15D H15D 116.6
C15D C16D H16C 120.0
C15D C16D H16D 120.0
H16C C16D H16D 120.0
C405 O8 C421 118.9(4)
O8 C421 C422 111.1(8)
O8 C421 C22D 109.1(8)
C422 C421 C22D 76.3(10)
O8 C421 H21S 109.4
C422 C421 H21S 109.4
C22D C421 H21S 36.4
O8 C421 H21T 109.4
C422 C421 H21T 109.4
C22D C421 H21T 135.3
H21S C421 H21T 108.0
O8 C421 H21U 109.9
C422 C421 H21U 133.3
C22D C421 H21U 109.9
H21S C421 H21U 76.2
H21T C421 H21U 34.1
O8 C421 H21V 109.9
C422 C421 H21V 35.7
C22D C421 H21V 109.9
H21S C421 H21V 135.7
H21T C421 H21V 77.0
H21U C421 H21V 108.3
C423 C422 C421 111.1(11)
C423 C422 H42A 109.4
C421 C422 H42A 109.4
C423 C422 H42B 109.4
C421 C422 H42B 109.4
H42A C422 H42B 108.0
C422 C423 C424 114.4(13)
C422 C423 H42C 108.7
C424 C423 H42C 108.7
C422 C423 H42D 108.7
C424 C423 H42D 108.7
H42C C423 H42D 107.6
C425 C424 C423 120.2(16)
C425 C424 H42E 107.3
C423 C424 H42E 107.3
C425 C424 H42F 107.3
C423 C424 H42F 107.3
H42E C424 H42F 106.9
C426 C425 C424 132(2)
C426 C425 H425 114.1
C424 C425 H425 114.1
C425 C426 H42G 120.0
C425 C426 H42H 120.0
H42G C426 H42H 120.0
C23D C22D C421 112.2(13)
C23D C22D H22V 109.2
C421 C22D H22V 109.2
C23D C22D H22N 109.2
C421 C22D H22N 109.2
H22V C22D H22N 107.9
C22D C23D C24D 128.4(16)
C22D C23D H23G 105.2
C24D C23D H23G 105.2
C22D C23D H23H 105.2
C24D C23D H23H 105.2
H23G C23D H23H 105.9
C25D C24D C23D 119.5(17)
C25D C24D H24G 107.4
C23D C24D H24G 107.4
C25D C24D H24H 107.4
C23D C24D H24H 107.4
H24G C24D H24H 107.0
C26D C25D C24D 135(2)
C26D C25D H25D 112.4
C24D C25D H25D 112.4
C25D C26D H26G 120.0
C25D C26D H26H 120.0
H26G C26D H26H 120.0
C501 N7 C73 112.7(3)
C501 N7 Mo2 127.9(3)
C73 N7 Mo2 119.1(3)
C502 C501 C506 120.2(4)
C502 C501 N7 121.1(3)
C506 C501 N7 118.6(3)
C501 C502 C503 119.8(4)
C501 C502 H502 120.1
C503 C502 H502 120.1
O9 C503 C504 124.6(4)
O9 C503 C502 114.8(3)
C504 C503 C502 120.6(4)
C503 C504 C505 118.9(4)
C503 C504 H504 120.5
C505 C504 H504 120.5
O10 C505 C504 123.9(4)
O10 C505 C506 114.8(3)
C504 C505 C506 121.3(4)
C501 C506 C505 119.1(3)
C501 C506 H506 120.4
C505 C506 H506 120.4
C503 O9 C511 117.5(3)
O9 C511 C512 105.7(4)
O9 C511 H51A 110.6
C512 C511 H51A 110.6
O9 C511 H51B 110.6
C512 C511 H51B 110.6
H51A C511 H51B 108.7
C511 C512 C513 112.1(4)
C511 C512 H51C 109.2
C513 C512 H51C 109.2
C511 C512 H51D 109.2
C513 C512 H51D 109.2
H51C C512 H51D 107.9
C512 C513 C514 110.4(4)
C512 C513 H51E 109.6
C514 C513 H51E 109.6
C512 C513 H51F 109.6
C514 C513 H51F 109.6
H51E C513 H51F 108.1
C515 C514 C513 116.3(4)
C515 C514 H51G 108.2
C513 C514 H51G 108.2
C515 C514 H51H 108.2
C513 C514 H51H 108.2
H51G C514 H51H 107.4
C516 C515 C514 126.3(5)
C516 C515 H515 116.9
C514 C515 H515 116.9
C515 C516 H51I 120.0
C515 C516 H51J 120.0
H51I C516 H51J 120.0
C505 O10 C521 118.2(4)
O10 C521 C522 108.1(5)
O10 C521 H52A 110.1
C522 C521 H52A 110.1
O10 C521 H52B 110.1
C522 C521 H52B 110.1
H52A C521 H52B 108.4
C523 C522 C521 116.6(7)
C523 C522 H52C 108.1
C521 C522 H52C 108.1
C523 C522 H52D 108.1
C521 C522 H52D 108.1
H52C C522 H52D 107.3
C522 C523 C524 111.3(9)
C522 C523 H52E 109.4
C524 C523 H52E 109.4
C522 C523 H52F 109.4
C524 C523 H52F 109.4
H52E C523 H52F 108.0
C525 C524 C523 116.5(12)
C525 C524 H52G 108.2
C523 C524 H52G 108.2
C525 C524 H52H 108.2
C523 C524 H52H 108.2
H52G C524 H52H 107.3
C526 C525 C524 128(2)
C526 C525 H525 116.2
C524 C525 H525 116.2
C525 C526 H52I 120.0
C525 C526 H52J 120.0
H52I C526 H52J 120.0
C01F N8 C601 16.6(5)
C01F N8 C75 105.6(5)
C601 N8 C75 117.8(4)
C01F N8 Mo2 136.3(3)
C601 N8 Mo2 125.5(3)
C75 N8 Mo2 116.7(3)
C602 C601 C606 120.1(6)
C602 C601 N8 120.8(5)
C606 C601 N8 119.1(6)
C601 C602 C603 120.6(6)
C601 C602 H602 119.7
C603 C602 H602 119.7
O11 C603 C604 123.9(6)
O11 C603 C602 116.6(7)
C604 C603 C602 119.5(6)
C605 C604 C603 119.7(6)
C605 C604 H604 120.1
C603 C604 H604 120.1
O12 C605 C604 114.5(7)
O12 C605 C606 124.3(6)
C604 C605 C606 121.2(6)
C601 C606 C605 118.7(6)
C601 C606 H606 120.6
C605 C606 H606 120.6
C603 O11 C611 118.9(8)
O11 C611 C612 106.8(8)
O11 C611 H61A 110.4
C612 C611 H61A 110.4
O11 C611 H61B 110.4
C612 C611 H61B 110.4
H61A C611 H61B 108.6
C613 C612 C611 112.9(9)
C613 C612 H61C 109.0
C611 C612 H61C 109.0
C613 C612 H61D 109.0
C611 C612 H61D 109.0
H61C C612 H61D 107.8
C612 C613 C614 114.5(9)
C612 C613 H61E 108.6
C614 C613 H61E 108.6
C612 C613 H61F 108.6
C614 C613 H61F 108.6
H61E C613 H61F 107.6
C615 C614 C613 119.6(11)
C615 C614 H61G 107.4
C613 C614 H61G 107.4
C615 C614 H61H 107.4
C613 C614 H61H 107.4
H61G C614 H61H 106.9
C616 C615 C614 134.9(19)
C616 C615 H615 112.6
C614 C615 H615 112.6
C615 C616 H61I 120.0
C615 C616 H61J 120.0
H61I C616 H61J 120.0
C605 O12 C621 117.5(7)
O12 C621 C622 106.9(10)
O12 C621 H62A 110.3
C622 C621 H62A 110.3
O12 C621 H62B 110.3
C622 C621 H62B 110.3
H62A C621 H62B 108.6
C623 C622 C621 112.1(10)
C623 C622 H62C 109.2
C621 C622 H62C 109.2
C623 C622 H62D 109.2
C621 C622 H62D 109.2
H62C C622 H62D 107.9
C622 C623 C624 113.4(11)
C622 C623 H62E 108.9
C624 C623 H62E 108.9
C622 C623 H62F 108.9
C624 C623 H62F 108.9
H62E C623 H62F 107.7
C625 C624 C623 114.4(14)
C625 C624 H62G 108.7
C623 C624 H62G 108.7
C625 C624 H62H 108.7
C623 C624 H62H 108.7
H62G C624 H62H 107.6
C626 C625 C624 137(2)
C626 C625 H625 111.6
C624 C625 H625 111.6
C625 C626 H62I 120.0
C625 C626 H62J 120.0
H62I C626 H62J 120.0
C02F C01F C06F 121.4(10)
C02F C01F N8 116.8(9)
C06F C01F N8 121.8(9)
C01F C02F C03F 119.7(10)
C01F C02F H02F 120.1
C03F C02F H02F 120.1
O11F C03F C04F 112.9(10)
O11F C03F C02F 126.6(9)
C04F C03F C02F 120.5(9)
C05F C04F C03F 118.2(10)
C05F C04F H04F 120.9
C03F C04F H04F 120.9
O12F C05F C04F 123.4(10)
O12F C05F C06F 114.1(10)
C04F C05F C06F 122.5(9)
C05F C06F C01F 117.7(10)
C05F C06F H06F 121.1
C01F C06F H06F 121.1
C03F O11F C11F 117.7(8)
O11F C11F C12F 108.6(12)
O11F C11F H11K 110.0
C12F C11F H11K 110.0
O11F C11F H11L 110.0
C12F C11F H11L 110.0
H11K C11F H11L 108.3
C13F C12F C11F 118.1(14)
C13F C12F H12M 107.8
C11F C12F H12M 107.8
C13F C12F H12N 107.8
C11F C12F H12N 107.8
H12M C12F H12N 107.1
C12F C13F C14F 112.7(13)
C12F C13F H13E 109.0
C14F C13F H13E 109.0
C12F C13F H13F 109.0
C14F C13F H13F 109.0
H13E C13F H13F 107.8
C15F C14F C13F 115.4(14)
C15F C14F H14L 108.4
C13F C14F H14L 108.4
C15F C14F H14M 108.4
C13F C14F H14M 108.4
H14L C14F H14M 107.5
C16F C15F C14F 135(3)
C16F C15F H15F 112.6
C14F C15F H15F 112.6
C15F C16F H16E 120.0
C15F C16F H16F 120.0
H16E C16F H16F 120.0
C05F O12F C21F 118.1(9)
O12F C21F C22F 105.4(10)
O12F C21F H21K 110.7
C22F C21F H21K 110.7
O12F C21F H21L 110.7
C22F C21F H21L 110.7
H21K C21F H21L 108.8
C23F C22F C21F 116.4(11)
C23F C22F H22O 108.2
C21F C22F H22O 108.2
C23F C22F H22P 108.2
C21F C22F H22P 108.2
H22O C22F H22P 107.4
C22F C23F C24F 115.8(13)
C22F C23F H23I 108.3
C24F C23F H23I 108.3
C22F C23F H23J 108.3
C24F C23F H23J 108.3
H23I C23F H23J 107.4
C25F C24F C23F 113.5(15)
C25F C24F H24I 108.9
C23F C24F H24I 108.9
C25F C24F H24J 108.9
C23F C24F H24J 108.9
H24I C24F H24J 107.7
C26F C25F C24F 133(2)
C26F C25F H25F 113.3
C24F C25F H25F 113.3
C25F C26F H26I 120.0
C25F C26F H26J 120.0
H26I C26F H26J 120.0
B2 N10 Mo2 179.0(3)
N10 B2 C61 108.1(3)
N10 B2 C41 108.4(3)
C61 B2 C41 110.1(3)
N10 B2 C51 108.2(3)
C61 B2 C51 110.7(3)
C41 B2 C51 111.2(4)
C46 C41 C42 113.8(4)
C46 C41 B2 119.9(4)
C42 C41 B2 125.8(4)
F16 C42 C43 114.1(4)
F16 C42 C41 122.8(4)
C43 C42 C41 123.0(4)
C44 C43 F17 120.7(4)
C44 C43 C42 120.5(4)
F17 C43 C42 118.8(4)
F18 C44 C43 120.9(4)
F18 C44 C45 119.7(4)
C43 C44 C45 119.4(4)
F19 C45 C44 121.0(4)
F19 C45 C46 120.2(4)
C44 C45 C46 118.8(4)
F20 C46 C45 116.1(4)
F20 C46 C41 119.2(3)
C45 C46 C41 124.5(4)
C52 C51 C56 113.3(4)
C52 C51 B2 126.9(4)
C56 C51 B2 119.4(4)
F21 C52 C53 113.7(4)
F21 C52 C51 121.3(4)
C53 C52 C51 125.0(4)
F22 C53 C54 120.1(4)
F22 C53 C52 120.9(5)
C54 C53 C52 118.9(5)
F23 C54 C55 120.6(5)
F23 C54 C53 120.6(5)
C55 C54 C53 118.9(4)
F24 C55 C54 120.2(5)
F24 C55 C56 119.8(5)
C54 C55 C56 120.0(4)
F25 C56 C55 116.4(4)
F25 C56 C51 119.7(4)
C55 C56 C51 123.8(5)
C66 C61 C62 114.1(4)
C66 C61 B2 119.9(4)
C62 C61 B2 125.5(4)
F26 C62 C63 115.1(4)
F26 C62 C61 122.0(4)
C63 C62 C61 122.9(5)
F27 C63 C64 119.7(5)
F27 C63 C62 120.3(6)
C64 C63 C62 120.0(5)
F28 C64 C63 121.8(5)
F28 C64 C65 118.7(6)
C63 C64 C65 119.5(5)
F29 C65 C66 121.4(5)
F29 C65 C64 120.1(5)
C66 C65 C64 118.4(5)
F30 C66 C65 114.9(4)
F30 C66 C61 120.0(4)
C65 C66 C61 124.9(5)

loop_
_geom_bond_atom_site_label_1
_geom_bond_atom_site_label_2
_geom_bond_distance
N4 C2 1.472(5)
N4 C6 1.473(6)
N4 C4 1.483(6)
N4 Mo1 2.387(3)
C1 N1 1.485(5)
C1 C2 1.493(6)
C1 H1A 0.9900
C1 H1B 0.9900
C2 H2A 0.9900
C2 H2B 0.9900
C3 N2 1.488(5)
C3 C4 1.518(6)
C3 H3A 0.9900
C3 H3B 0.9900
C4 H4A 0.9900
C4 H4B 0.9900
C5 N3 1.495(5)
C5 C6 1.505(6)
C5 H5A 0.9900
C5 H5B 0.9900
C6 H6A 0.9900
C6 H6B 0.9900
Mo1 N5 1.721(3)
Mo1 N2 1.974(4)
Mo1 N1 1.984(4)
Mo1 N3 1.989(4)
N1 C101 1.425(6)
C101 C102 1.378(6)
C101 C106 1.389(6)
C102 C103 1.394(6)
C102 H102 0.9500
C103 O1 1.357(5)
C103 C104 1.409(6)
C104 C105 1.382(6)
C104 H104 0.9500
C105 O2 1.362(5)
C105 C106 1.388(6)
C106 H106 0.9500
O1 C111 1.427(6)
C111 C112 1.507(7)
C111 H11A 0.9900
C111 H11B 0.9900
C112 C113 1.518(7)
C112 H11C 0.9900
C112 H11D 0.9900
C113 C114 1.530(7)
C113 H11E 0.9900
C113 H11F 0.9900
C114 C115 1.489(7)
C114 H11G 0.9900
C114 H11H 0.9900
C115 C116 1.313(7)
C115 H115 0.9500
C116 H11I 0.9500
C116 H11J 0.9500
O2 C121 1.405(6)
C121 C122 1.512(8)
C121 C22A 1.515(14)
C121 H21Z 0.9900
C121 H21Y 0.9900
C121 H21X 0.9900
C121 H21W 0.9900
C122 C123 1.485(10)
C122 H12A 0.9900
C122 H12B 0.9900
C123 C124 1.527(10)
C123 H12C 0.9900
C123 H12D 0.9900
C124 C125 1.488(11)
C124 H12E 0.9900
C124 H12F 0.9900
C125 C126 1.324(12)
C125 H125 0.9500
C126 H12G 0.9500
C126 H12H 0.9500
C22A C23A 1.496(14)
C22A H22A 0.9900
C22A H22B 0.9900
C23A C24A 1.550(14)
C23A H23A 0.9900
C23A H23B 0.9900
C24A C25A 1.472(14)
C24A H24A 0.9900
C24A H24B 0.9900
C25A C26A 1.314(15)
C25A H25A 0.9500
C26A H26A 0.9500
C26A H26B 0.9500
N2 C201 1.436(5)
C201 C202 1.384(6)
C201 C206 1.387(6)
C202 C203 1.390(6)
C202 H202 0.9500
C203 O3 1.381(5)
C203 C204 1.386(6)
C204 C205 1.373(7)
C204 H204 0.9500
C205 O4 1.370(5)
C205 C206 1.411(6)
C206 H206 0.9500
O3 C211 1.435(6)
C211 C212 1.514(10)
C211 C12B 1.517(13)
C211 H11Z 0.9900
C211 H11Y 0.9900
C211 H11X 0.9900
C211 H11W 0.9900
C212 C213 1.507(11)
C212 H21A 0.9900
C212 H21B 0.9900
C213 C214 1.555(11)
C213 H21C 0.9900
C213 H21D 0.9900
C214 C215 1.476(11)
C214 H21E 0.9900
C214 H21F 0.9900
C215 C216 1.329(13)
C215 H215 0.9500
C216 H21G 0.9500
C216 H21H 0.9500
C12B C13B 1.494(13)
C12B H12I 0.9900
C12B H12J 0.9900
C13B C14B 1.547(13)
C13B H13A 0.9900
C13B H13B 0.9900
C14B C15B 1.468(13)
C14B H14A 0.9900
C14B H14B 0.9900
C15B C16B 1.322(14)
C15B H15B 0.9500
C16B H16A 0.9500
C16B H16B 0.9500
O4 C221 1.422(7)
O4 C21B 1.436(14)
C221 C222 1.525(8)
C221 H22C 0.9900
C221 H22D 0.9900
C222 C223 1.489(9)
C222 H22L 0.9900
C222 H22M 0.9900
C223 C224 1.560(10)
C223 H22E 0.9900
C223 H22F 0.9900
C224 C225 1.464(11)
C224 H22G 0.9900
C224 H22H 0.9900
C225 C226 1.306(12)
C225 H225 0.9500
C226 H22I 0.9500
C226 H22J 0.9500
C21B C22B 1.499(14)
C21B H21I 0.9900
C21B H21J 0.9900
C22B C23B 1.491(15)
C22B H22K 0.9900
C22B H22Z 0.9900
C23B C24B 1.543(15)
C23B H23C 0.9900
C23B H23D 0.9900
C24B C25B 1.462(15)
C24B H24C 0.9900
C24B H24D 0.9900
C25B C26B 1.311(16)
C25B H25B 0.9500
C26B H26C 0.9500
C26B H26D 0.9500
N3 C301 1.436(5)
C301 C306 1.381(6)
C301 C302 1.402(6)
C302 C303 1.396(6)
C302 H302 0.9500
C303 O5 1.375(5)
C303 C304 1.379(6)
C304 C305 1.393(6)
C304 H304 0.9500
C305 O6 1.362(6)
C305 C306 1.387(6)
C306 H306 0.9500
O5 C311 1.414(6)
C311 C312 1.513(7)
C311 H31A 0.9900
C311 H31B 0.9900
C312 C313 1.459(9)
C312 H31C 0.9900
C312 H31D 0.9900
C313 C314 1.541(9)
C313 H31E 0.9900
C313 H31F 0.9900
C314 C315 1.458(9)
C314 H31G 0.9900
C314 H31H 0.9900
C315 C316 1.279(10)
C315 H315 0.9500
C316 H31I 0.9500
C316 H31J 0.9500
O6 C321 1.422(6)
C321 C322 1.505(8)
C321 H32A 0.9900
C321 H32B 0.9900
C322 C323 1.398(12)
C322 C23C 1.489(11)
C322 H22W 0.9900
C322 H22Y 0.9900
C322 H22X 0.9900
C322 H22U 0.9900
C323 C324 1.550(13)
C323 H32C 0.9900
C323 H32D 0.9900
C324 C325 1.456(14)
C324 H32E 0.9900
C324 H32F 0.9900
C325 C326 1.323(15)
C325 H325 0.9500
C326 H32G 0.9500
C326 H32H 0.9500
C23C C24C 1.544(13)
C23C H23E 0.9900
C23C H23F 0.9900
C24C C25C 1.444(14)
C24C H24E 0.9900
C24C H24F 0.9900
C25C C26C 1.308(14)
C25C H25C 0.9500
C26C H26E 0.9500
C26C H26F 0.9500
N5 B1 1.580(5)
B1 C21 1.647(6)
B1 C31 1.654(6)
B1 C11 1.658(6)
C11 C16 1.375(6)
C11 C12 1.391(6)
C12 F1 1.350(5)
C12 C13 1.385(5)
C13 F2 1.347(5)
C13 C14 1.372(7)
C14 F3 1.339(5)
C14 C15 1.385(6)
C15 F4 1.333(6)
C15 C16 1.399(6)
C16 F5 1.346(5)
C21 C26 1.389(6)
C21 C22 1.394(5)
C22 F6 1.369(5)
C22 C23 1.376(6)
C23 F7 1.352(5)
C23 C24 1.381(7)
C24 F8 1.331(5)
C24 C25 1.371(6)
C25 F9 1.335(5)
C25 C26 1.373(6)
C26 F10 1.351(5)
C31 C36 1.379(6)
C31 C32 1.393(6)
C32 F11 1.353(5)
C32 C33 1.377(7)
C33 F12 1.353(5)
C33 C34 1.369(7)
C34 F13 1.332(6)
C34 C35 1.374(7)
C35 F14 1.342(6)
C35 C36 1.373(6)
C36 F15 1.357(5)
N9 C72 1.474(5)
N9 C74 1.475(6)
N9 C76 1.490(6)
N9 Mo2 2.393(4)
C71 N6 1.481(5)
C71 C72 1.510(6)
C71 H71A 0.9900
C71 H71B 0.9900
C72 H72A 0.9900
C72 H72B 0.9900
C73 N7 1.480(5)
C73 C74 1.512(6)
C73 H73A 0.9900
C73 H73B 0.9900
C74 H74A 0.9900
C74 H74B 0.9900
C75 N8 1.486(6)
C75 C76 1.510(7)
C75 H75A 0.9900
C75 H75B 0.9900
C76 H76A 0.9900
C76 H76B 0.9900
Mo2 N10 1.723(3)
Mo2 N7 1.972(3)
Mo2 N6 1.976(3)
Mo2 N8 1.981(3)
N6 C401 1.436(4)
C401 C406 1.389(5)
C401 C402 1.400(5)
C402 C403 1.403(5)
C402 H402 0.9500
C403 O7 1.360(5)
C403 C404 1.389(5)
C404 C405 1.386(5)
C404 H404 0.9500
C405 O8 1.370(5)
C405 C406 1.405(5)
C406 H406 0.9500
O7 C411 1.424(6)
C411 C12D 1.502(14)
C411 C412 1.521(8)
C411 H11S 0.9900
C411 H11T 0.9900
C411 H11U 0.9900
C411 H11V 0.9900
C412 C413 1.539(11)
C412 H41A 0.9900
C412 H41B 0.9900
C413 C414 1.554(9)
C413 H41C 0.9900
C413 H41D 0.9900
C414 C415 1.469(11)
C414 H41E 0.9900
C414 H41F 0.9900
C415 C416 1.314(12)
C415 H415 0.9500
C416 H41G 0.9500
C416 H41H 0.9500
C12D C13D 1.492(15)
C12D H12K 0.9900
C12D H12L 0.9900
C13D C14D 1.554(14)
C13D H13C 0.9900
C13D H13D 0.9900
C14D C15D 1.473(15)
C14D H14C 0.9900
C14D H14D 0.9900
C15D C16D 1.301(15)
C15D H15D 0.9500
C16D H16C 0.9500
C16D H16D 0.9500
O8 C421 1.423(7)
C421 C422 1.501(10)
C421 C22D 1.520(12)
C421 H21S 0.9900
C421 H21T 0.9900
C421 H21U 0.9900
C421 H21V 0.9900
C422 C423 1.481(13)
C422 H42A 0.9900
C422 H42B 0.9900
C423 C424 1.538(13)
C423 H42C 0.9900
C423 H42D 0.9900
C424 C425 1.414(14)
C424 H42E 0.9900
C424 H42F 0.9900
C425 C426 1.307(14)
C425 H425 0.9500
C426 H42G 0.9500
C426 H42H 0.9500
C22D C23D 1.464(13)
C22D H22V 0.9900
C22D H22N 0.9900
C23D C24D 1.529(10)
C23D H23G 0.9900
C23D H23H 0.9900
C24D C25D 1.421(14)
C24D H24G 0.9900
C24D H24H 0.9900
C25D C26D 1.327(15)
C25D H25D 0.9500
C26D H26G 0.9500
C26D H26H 0.9500
N7 C501 1.430(5)
C501 C502 1.389(5)
C501 C506 1.392(5)
C502 C503 1.404(5)
C502 H502 0.9500
C503 O9 1.360(5)
C503 C504 1.385(5)
C504 C505 1.391(5)
C504 H504 0.9500
C505 O10 1.364(5)
C505 C506 1.398(5)
C506 H506 0.9500
O9 C511 1.444(5)
C511 C512 1.521(6)
C511 H51A 0.9900
C511 H51B 0.9900
C512 C513 1.527(6)
C512 H51C 0.9900
C512 H51D 0.9900
C513 C514 1.529(6)
C513 H51E 0.9900
C513 H51F 0.9900
C514 C515 1.473(7)
C514 H51G 0.9900
C514 H51H 0.9900
C515 C516 1.317(7)
C515 H515 0.9500
C516 H51I 0.9500
C516 H51J 0.9500
O10 C521 1.425(6)
C521 C522 1.514(7)
C521 H52A 0.9900
C521 H52B 0.9900
C522 C523 1.490(10)
C522 H52C 0.9900
C522 H52D 0.9900
C523 C524 1.577(11)
C523 H52E 0.9900
C523 H52F 0.9900
C524 C525 1.460(13)
C524 H52G 0.9900
C524 H52H 0.9900
C525 C526 1.305(14)
C525 H525 0.9500
C526 H52I 0.9500
C526 H52J 0.9500
N8 C01F 1.408(11)
N8 C601 1.448(6)
C601 C602 1.380(6)
C601 C606 1.398(6)
C602 C603 1.413(6)
C602 H602 0.9500
C603 O11 1.368(9)
C603 C604 1.384(6)
C604 C605 1.384(7)
C604 H604 0.9500
C605 O12 1.371(8)
C605 C606 1.408(7)
C606 H606 0.9500
O11 C611 1.411(9)
C611 C612 1.519(10)
C611 H61A 0.9900
C611 H61B 0.9900
C612 C613 1.500(10)
C612 H61C 0.9900
C612 H61D 0.9900
C613 C614 1.528(11)
C613 H61E 0.9900
C613 H61F 0.9900
C614 C615 1.434(12)
C614 H61G 0.9900
C614 H61H 0.9900
C615 C616 1.287(13)
C615 H615 0.9500
C616 H61I 0.9500
C616 H61J 0.9500
O12 C621 1.428(11)
C621 C622 1.491(11)
C621 H62A 0.9900
C621 H62B 0.9900
C622 C623 1.490(12)
C622 H62C 0.9900
C622 H62D 0.9900
C623 C624 1.544(13)
C623 H62E 0.9900
C623 H62F 0.9900
C624 C625 1.457(13)
C624 H62G 0.9900
C624 H62H 0.9900
C625 C626 1.309(14)
C625 H625 0.9500
C626 H62I 0.9500
C626 H62J 0.9500
C01F C02F 1.359(13)
C01F C06F 1.400(13)
C02F C03F 1.405(13)
C02F H02F 0.9500
C03F O11F 1.360(9)
C03F C04F 1.395(13)
C04F C05F 1.377(14)
C04F H04F 0.9500
C05F O12F 1.364(10)
C05F C06F 1.394(13)
C06F H06F 0.9500
O11F C11F 1.436(11)
C11F C12F 1.503(12)
C11F H11K 0.9900
C11F H11L 0.9900
C12F C13F 1.487(13)
C12F H12M 0.9900
C12F H12N 0.9900
C13F C14F 1.532(13)
C13F H13E 0.9900
C13F H13F 0.9900
C14F C15F 1.480(14)
C14F H14L 0.9900
C14F H14M 0.9900
C15F C16F 1.315(15)
C15F H15F 0.9500
C16F H16E 0.9500
C16F H16F 0.9500
O12F C21F 1.426(11)
C21F C22F 1.511(12)
C21F H21K 0.9900
C21F H21L 0.9900
C22F C23F 1.476(13)
C22F H22O 0.9900
C22F H22P 0.9900
C23F C24F 1.544(13)
C23F H23I 0.9900
C23F H23J 0.9900
C24F C25F 1.475(14)
C24F H24I 0.9900
C24F H24J 0.9900
C25F C26F 1.304(14)
C25F H25F 0.9500
C26F H26I 0.9500
C26F H26J 0.9500
N10 B2 1.581(5)
B2 C61 1.643(6)
B2 C41 1.650(6)
B2 C51 1.654(6)
C41 C46 1.386(6)
C41 C42 1.395(6)
C42 F16 1.343(5)
C42 C43 1.388(5)
C43 C44 1.356(7)
C43 F17 1.359(5)
C44 F18 1.344(5)
C44 C45 1.379(6)
C45 F19 1.332(6)
C45 C46 1.386(5)
C46 F20 1.354(5)
C51 C52 1.391(6)
C51 C56 1.393(6)
C52 F21 1.358(5)
C52 C53 1.385(6)
C53 F22 1.339(6)
C53 C54 1.384(7)
C54 F23 1.336(5)
C54 C55 1.377(8)
C55 F24 1.351(5)
C55 C56 1.389(6)
C56 F25 1.348(6)
C61 C66 1.382(6)
C61 C62 1.396(6)
C62 F26 1.345(6)
C62 C63 1.393(7)
C63 F27 1.336(6)
C63 C64 1.367(8)
C64 F28 1.335(6)
C64 C65 1.388(7)
C65 F29 1.338(6)
C65 C66 1.380(6)
C66 F30 1.356(5)

loop_
_platon_squeeze_void_nr
_platon_squeeze_void_average_x
_platon_squeeze_void_average_y
_platon_squeeze_void_average_z
_platon_squeeze_void_volume
_platon_squeeze_void_count_electrons
_platon_squeeze_void_content
1 0.000 0.500 0.000 323 68 ' '
2 0.115 0.587 0.341 7 1 ' '
3 0.885 0.413 0.659 6 1 ' '
